data_1576825
loop_
_publ_author_name
'Xie, Hao-Hui'
'Yang, Wen-Jing'
'Li, Ze-Jian'
'Ren, Ying-Zheng'
'Si, Nian'
'Liu, Peng-Fei'
'Tang, Yong-Xing'
'Zhang, Wen-Chao'
'Cui, Peng-Fei'

_publ_section_title
;
 Directing structural transformation in gold(i)-carborane nanoclusters to
 unlock ultrafast hypergolic ignition.
;
_journal_issue 17
_journal_name_full 'Chemical science'
_journal_page_first 8795
_journal_page_last 8802
_journal_paper_doi 10.1039/d6sc01070a
_journal_volume 17
_journal_year 2026
_chemical_formula_moiety 'C52 H60 Au8 B20 P4 S4'
_chemical_formula_sum 'C52 H60 Au8 B20 P4 S4'
_chemical_formula_weight 2729.05
_space_group_crystal_system monoclinic
_space_group_IT_number 14
_space_group_name_Hall '-P 2ybc'
_space_group_name_H-M_alt 'P 1 21/c 1'
_atom_sites_solution_hydrogens geom
_atom_sites_solution_primary iterative
_audit_creation_date 2025-10-07
_audit_creation_method
;
Olex2 1.5
(compiled 2024.02.16 svn.r378c4104 for OlexSys, GUI svn.r6928)
;
_audit_update_record
;
2025-10-15 deposited with the CCDC.	2026-03-06 downloaded from the CCDC.
;
_cell_angle_alpha 90
_cell_angle_beta 93.683(2)
_cell_angle_gamma 90
_cell_formula_units_Z 4
_cell_length_a 13.2101(5)
_cell_length_b 22.4739(8)
_cell_length_c 26.7665(9)
_cell_measurement_reflns_used 9673
_cell_measurement_temperature 100.15
_cell_measurement_theta_max 74.653
_cell_measurement_theta_min 3.309
_cell_volume 7930.1(5)
_computing_cell_refinement 'SAINT V8.41 (?, 2016)'
_computing_data_reduction 'SAINT V8.41 (?, 2016)'
_computing_molecular_graphics 'Olex2 1.5 (Dolomanov et al., 2009)'
_computing_publication_material 'Olex2 1.5 (Dolomanov et al., 2009)'
_computing_structure_refinement 'SHELXL 2018/3 (Sheldrick, 2015)'
_computing_structure_solution 'olex2.solve 1.5 (Bourhis et al., 2015)'
_diffrn_ambient_temperature 100.15
_diffrn_measured_fraction_theta_full 1.000
_diffrn_measured_fraction_theta_max 0.993
_diffrn_measurement_device_type multi-scan
_diffrn_radiation_type CuK\a
_diffrn_radiation_wavelength 1.54184
_diffrn_reflns_av_R_equivalents 0.1850
_diffrn_reflns_av_unetI/netI 0.1414
_diffrn_reflns_Laue_measured_fraction_full 1.000
_diffrn_reflns_Laue_measured_fraction_max 0.993
_diffrn_reflns_limit_h_max 16
_diffrn_reflns_limit_h_min -16
_diffrn_reflns_limit_k_max 28
_diffrn_reflns_limit_k_min -26
_diffrn_reflns_limit_l_max 33
_diffrn_reflns_limit_l_min -33
_diffrn_reflns_number 121298
_diffrn_reflns_point_group_measured_fraction_full 1.000
_diffrn_reflns_point_group_measured_fraction_max 0.993
_diffrn_reflns_theta_full 67.684
_diffrn_reflns_theta_max 75.056
_diffrn_reflns_theta_min 2.569
_diffrn_source_current 1.1
_diffrn_source_power 0.05500000000000001
_diffrn_source_voltage 50.0
_exptl_absorpt_coefficient_mu 29.061
_exptl_absorpt_correction_T_max 0.7538
_exptl_absorpt_correction_T_min 0.4160
_exptl_absorpt_correction_type multi-scan
_exptl_absorpt_process_details
;
SADABS-2016/2 (Bruker,2016/2) was used for absorption correction.
wR2(int) was 0.1325 before and 0.0843 after correction.
The Ratio of minimum to maximum transmission is 0.5519.
The \l/2 correction factor is Not present.
;
_exptl_crystal_colour yellow
_exptl_crystal_colour_primary yellow
_exptl_crystal_density_diffrn 2.286
_exptl_crystal_description block
_exptl_crystal_F_000 4912
_exptl_crystal_size_max 0.068
_exptl_crystal_size_mid 0.064
_exptl_crystal_size_min 0.05
_refine_diff_density_max 3.444
_refine_diff_density_min -2.457
_refine_diff_density_rms 0.484
_refine_ls_extinction_method none
_refine_ls_goodness_of_fit_ref 1.054
_refine_ls_hydrogen_treatment constr
_refine_ls_matrix_type full
_refine_ls_number_parameters 793
_refine_ls_number_reflns 16249
_refine_ls_number_restraints 66
_refine_ls_restrained_S_all 1.053
_refine_ls_R_factor_all 0.1144
_refine_ls_R_factor_gt 0.0760
_refine_ls_shift/su_max 0.002
_refine_ls_shift/su_mean 0.000
_refine_ls_structure_factor_coef Fsqd
_refine_ls_weighting_details 'w=1/[\s^2^(Fo^2^)+(0.1090P)^2^+376.1726P] where P=(Fo^2^+2Fc^2^)/3'
_refine_ls_weighting_scheme calc
_refine_ls_wR_factor_gt 0.1978
_refine_ls_wR_factor_ref 0.2121
_reflns_Friedel_coverage 0.000
_reflns_number_gt 12424
_reflns_number_total 16249
_reflns_threshold_expression 'I > 2\s(I)'
_cod_data_source_file d6sc01070a7.cif
_cod_data_source_block cu_20250504b_0m_pl
_cod_depositor_comments 'Adding full bibliography for 1576822--1576830.cif.'
_cod_database_code 1576825
_shelx_shelxl_version_number 2018/3
_shelx_space_group_comment
;
The symmetry employed for this shelxl refinement is uniquely defined
by the following loop, which should always be used as a source of
symmetry information in preference to the above space-group names.
They are only intended as comments.
;
_shelx_estimated_absorpt_t_max 0.324
_shelx_estimated_absorpt_t_min 0.243
_olex2_refinement_description
;
1. Fixed Uiso
 At 1.2 times of:
  All B(H) groups, All C(H) groups
2. Uiso/Uaniso restraints and constraints
B15 \\sim B11 \\sim B14 \\sim B13 \\sim B12: within 2A with sigma of 0.01 and
sigma for terminal atoms of 0.02 within 2A
C7 \\sim C12 \\sim C11 \\sim C10 \\sim C9 \\sim C8: within 2A with sigma of
0.01 and sigma for terminal atoms of 0.02 within 2A
3.a Aromatic/amide H refined with riding coordinates:
 C35(H35), C46(H46), C16(H16), C24(H24), C2(H2), C37(H37), C23(H23), C38(H38),
 C28(H28), C36(H36), C8(H8), C20(H20), C48(H48), C30(H30), C12(H12), C6(H6),
 C22(H22), C29(H29), C26(H26), C44(H44), C4(H4), C5(H5), C43(H43), C51(H51),
 C49(H49), C9(H9), C31(H31), C32(H32), C42(H42), C34(H34), C25(H25), C45(H45),
 C52(H52), C3(H3), C19(H19), C11(H11), C18(H18), C17(H17), C10(H10), C50(H50)
3.b Boron cage BH refined with riding coordinates:
 B2(H2a), B5(H5a), B6(H6a), B13(H13), B4(H4a), B12(H12a), B16(H16a), B11(H11a),
  B15(H15), B14(H14), B3(H3a), B17(H17a), B18(H18a), B20(H20a), B7(H7),
 B19(H19a), B1(H1), B8(H8a), B9(H9a), B10(H10a)
;
_smtbx_masks_void_probe_radius 1.2
_smtbx_masks_void_truncation_radius 1.2
_olex2_submission_special_instructions 'No special instructions were received'

loop_
_space_group_symop_operation_xyz
'x, y, z'
'-x, y+1/2, -z+1/2'
'-x, -y, -z'
'x, -y-1/2, z-1/2'

loop_
_atom_site_label
_atom_site_type_symbol
_atom_site_fract_x
_atom_site_fract_y
_atom_site_fract_z
_atom_site_U_iso_or_equiv
_atom_site_adp_type
_atom_site_occupancy
_atom_site_site_symmetry_order
_atom_site_calc_flag
_atom_site_refinement_flags_posn
_atom_site_refinement_flags_adp
_atom_site_refinement_flags_occupancy
_atom_site_disorder_assembly
_atom_site_disorder_group
Au5 Au 0.52747(6) 0.88872(3) 0.71122(3) 0.02138(16) Uani 1 1 d . . . . .
Au2 Au 0.25156(6) 0.97492(3) 0.57732(3) 0.02104(16) Uani 1 1 d . . . . .
Au3 Au 0.28482(6) 0.87192(3) 0.51385(3) 0.02023(16) Uani 1 1 d . . . . .
Au4 Au 0.42054(6) 0.87236(3) 0.61127(3) 0.02163(16) Uani 1 1 d . . . . .
Au7 Au 0.13391(6) 0.94892(3) 0.67828(3) 0.02185(16) Uani 1 1 d . . . . .
Au1 Au 0.20311(5) 1.07405(3) 0.64665(3) 0.02070(16) Uani 1 1 d . . . . .
Au6 Au 0.31047(6) 0.85313(3) 0.71513(3) 0.02411(17) Uani 1 1 d . . . . .
Au8 Au 0.09610(6) 0.81778(3) 0.70784(3) 0.02307(17) Uani 1 1 d . . . . .
S3 S 0.4434(4) 0.80611(17) 0.67793(17) 0.0249(8) Uani 1 1 d . . . . .
S1 S 0.0975(3) 1.00410(17) 0.60631(15) 0.0221(8) Uani 1 1 d . . . . .
S2 S 0.1737(4) 0.89715(19) 0.75160(18) 0.0299(9) Uani 1 1 d . . . . .
S4 S 0.4022(3) 0.94130(17) 0.54666(15) 0.0225(8) Uani 1 1 d . . . . .
P3 P 0.1683(4) 0.80730(17) 0.48059(15) 0.0202(8) Uani 1 1 d . . . . .
P2 P 0.6195(3) 0.96928(17) 0.73455(17) 0.0202(8) Uani 1 1 d . . . . .
P1 P 0.3101(3) 1.14436(17) 0.67904(17) 0.0207(8) Uani 1 1 d . . . . .
P4 P 0.0145(3) 0.74173(18) 0.66763(17) 0.0219(8) Uani 1 1 d . . . . .
C35 C -0.1367(17) 0.8279(8) 0.4509(7) 0.030(4) Uani 1 1 d . . . . .
H35 H -0.190500 0.808598 0.431964 0.036 Uiso 1 1 calc R U . . .
C46 C 0.0627(17) 0.6742(8) 0.7516(7) 0.029(4) Uani 1 1 d . . . . .
H46 H 0.105252 0.707015 0.760790 0.035 Uiso 1 1 calc R U . . .
C16 C 0.6872(19) 0.9102(8) 0.8187(8) 0.037(5) Uani 1 1 d . . . . .
H16 H 0.629112 0.886462 0.810144 0.044 Uiso 1 1 calc R U . . .
C1 C 0.2478(14) 1.2097(7) 0.7031(7) 0.023(3) Uani 1 1 d . . . . .
C14 C 0.5419(15) 1.0344(8) 0.7555(8) 0.029(4) Uani 1 1 d . . . . .
C24 C 0.7642(14) 1.0188(7) 0.5883(7) 0.023(3) Uani 1 1 d . . . . .
H24 H 0.793418 1.027116 0.557572 0.028 Uiso 1 1 calc R U . . .
C2 C 0.2951(15) 1.2538(8) 0.7325(8) 0.028(4) Uani 1 1 d . . . . .
H2 H 0.365141 1.250821 0.742613 0.034 Uiso 1 1 calc R U . . .
C7 C 0.3900(16) 1.1700(9) 0.6307(8) 0.033(3) Uani 1 1 d . U . . .
C37 C -0.0803(15) 0.9048(8) 0.5099(7) 0.029(4) Uani 1 1 d . . . . .
H37 H -0.094775 0.935832 0.532390 0.034 Uiso 1 1 calc R U . . .
C27 C 0.2009(13) 0.7798(8) 0.4196(7) 0.023(3) Uani 1 1 d . . . . .
C23 C 0.6604(14) 1.0125(8) 0.5893(8) 0.027(4) Uani 1 1 d . . . . .
H23 H 0.617501 1.016055 0.559626 0.032 Uiso 1 1 calc R U . . .
C38 C 0.0215(13) 0.8859(7) 0.5039(7) 0.023(3) Uani 1 1 d . . . . .
H38 H 0.076617 0.906899 0.520152 0.027 Uiso 1 1 calc R U . . .
C28 C 0.2614(19) 0.8152(9) 0.3947(7) 0.036(5) Uani 1 1 d . . . . .
H28 H 0.285207 0.850998 0.410231 0.043 Uiso 1 1 calc R U . . .
C36 C -0.1586(16) 0.8755(9) 0.4810(8) 0.033(4) Uani 1 1 d . . . . .
H36 H -0.226686 0.888604 0.482379 0.039 Uiso 1 1 calc R U . . .
C8 C 0.4253(19) 1.2298(10) 0.6311(9) 0.039(3) Uani 1 1 d . U . . .
H8 H 0.413532 1.256332 0.657793 0.047 Uiso 1 1 calc R U . . .
C39 C 0.1527(13) 0.7435(7) 0.5247(7) 0.020(3) Uani 1 1 d . . . . .
C20 C 0.7925(14) 0.9942(8) 0.7992(7) 0.027(4) Uani 1 1 d . . . . .
H20 H 0.805674 1.026962 0.778150 0.032 Uiso 1 1 calc R U . . .
C48 C -0.118(2) 0.8262(8) 0.6301(9) 0.039(5) Uani 1 1 d . . . . .
H48 H -0.060162 0.851184 0.634083 0.047 Uiso 1 1 calc R U . . .
C30 C 0.2594(16) 0.7461(8) 0.3268(8) 0.031(4) Uani 1 1 d . . . . .
H30 H 0.281228 0.733750 0.295250 0.037 Uiso 1 1 calc R U . . .
C21 C 0.6805(14) 0.9934(7) 0.6801(7) 0.024(3) Uani 1 1 d . . . . .
C12 C 0.4116(17) 1.1299(10) 0.5941(8) 0.035(3) Uani 1 1 d . U . . .
H12 H 0.391051 1.089630 0.596877 0.042 Uiso 1 1 calc R U . . .
C41 C 0.0041(15) 0.6762(8) 0.7065(8) 0.029(4) Uani 1 1 d . . . . .
C6 C 0.1469(14) 1.2177(7) 0.6846(7) 0.027(4) Uani 1 1 d . . . . .
H6 H 0.114764 1.188227 0.663662 0.032 Uiso 1 1 calc R U . . .
C22 C 0.6205(15) 1.0007(8) 0.6351(9) 0.033(4) Uani 1 1 d . . . . .
H22 H 0.548966 0.997365 0.636120 0.039 Uiso 1 1 calc R U . . .
C33 C 0.0394(14) 0.8375(8) 0.4747(7) 0.026(4) Uani 1 1 d . . . . .
C29 C 0.292(2) 0.8015(11) 0.3456(7) 0.048(7) Uani 1 1 d . . . . .
H29 H 0.331740 0.827947 0.327277 0.058 Uiso 1 1 calc R U . . .
C26 C 0.7844(15) 0.9993(8) 0.6771(7) 0.027(4) Uani 1 1 d . . . . .
H26 H 0.828268 0.994094 0.706344 0.033 Uiso 1 1 calc R U . . .
C44 C 0.0066(16) 0.5766(9) 0.7686(8) 0.034(4) Uani 1 1 d . . . . .
H44 H 0.007116 0.543032 0.790103 0.041 Uiso 1 1 calc R U . . .
C15 C 0.7129(15) 0.9566(7) 0.7883(7) 0.025(4) Uani 1 1 d . . . . .
C13 C 0.3983(14) 1.1142(7) 0.7305(7) 0.022(3) Uani 1 1 d . . . . .
C4 C 0.141(2) 1.3102(9) 0.7282(8) 0.040(5) Uani 1 1 d . . . . .
H4 H 0.104760 1.344856 0.736658 0.047 Uiso 1 1 calc R U . . .
C5 C 0.0937(14) 1.2685(8) 0.6967(8) 0.028(4) Uani 1 1 d . . . . .
H5 H 0.025926 1.274461 0.683615 0.033 Uiso 1 1 calc R U . . .
C43 C -0.0498(17) 0.5753(9) 0.7218(9) 0.037(5) Uani 1 1 d . . . . .
H43 H -0.086388 0.540536 0.711571 0.044 Uiso 1 1 calc R U . . .
C51 C -0.2875(18) 0.7535(11) 0.6195(10) 0.046(6) Uani 1 1 d . . . . .
H51 H -0.345091 0.728221 0.615275 0.055 Uiso 1 1 calc R U . . .
C49 C -0.2094(17) 0.8500(8) 0.6127(8) 0.033(4) Uani 1 1 d . . . . .
H49 H -0.213616 0.891068 0.604310 0.040 Uiso 1 1 calc R U . . .
C9 C 0.481(2) 1.2482(11) 0.5880(10) 0.046(4) Uani 1 1 d . U . . .
H9 H 0.506721 1.287535 0.586701 0.055 Uiso 1 1 calc R U . . .
C31 C 0.1982(17) 0.7093(8) 0.3512(8) 0.034(5) Uani 1 1 d . . . . .
H31 H 0.176714 0.672480 0.336647 0.041 Uiso 1 1 calc R U . . .
C32 C 0.1674(15) 0.7257(8) 0.3976(7) 0.026(4) Uani 1 1 d . . . . .
H32 H 0.123423 0.700517 0.414662 0.031 Uiso 1 1 calc R U . . .
C42 C -0.0517(16) 0.6240(9) 0.6914(9) 0.035(5) Uani 1 1 d . . . . .
H42 H -0.090077 0.623311 0.660133 0.042 Uiso 1 1 calc R U . . .
C34 C -0.0378(15) 0.8075(8) 0.4475(7) 0.028(4) Uani 1 1 d . . . . .
H34 H -0.023649 0.774163 0.427329 0.034 Uiso 1 1 calc R U . . .
C25 C 0.825(2) 1.0130(10) 0.6315(9) 0.045(5) Uani 1 1 d . . . . .
H25 H 0.896583 1.018395 0.630437 0.054 Uiso 1 1 calc R U . . .
C45 C 0.061(2) 0.6269(9) 0.7827(8) 0.040(5) Uani 1 1 d . . . . .
H45 H 0.097102 0.628263 0.814444 0.047 Uiso 1 1 calc R U . . .
C47 C -0.1092(16) 0.7656(7) 0.6420(7) 0.027(4) Uani 1 1 d . . . . .
C40 C 0.0797(14) 0.7153(8) 0.6132(7) 0.025(4) Uani 1 1 d . . . . .
C52 C -0.1966(17) 0.7304(8) 0.6374(9) 0.036(5) Uani 1 1 d . . . . .
H52 H -0.192609 0.689732 0.646898 0.043 Uiso 1 1 calc R U . . .
C3 C 0.2375(14) 1.3034(7) 0.7473(7) 0.022(3) Uani 1 1 d . . . . .
H3 H 0.266572 1.331592 0.770410 0.027 Uiso 1 1 calc R U . . .
C19 C 0.8542(17) 0.9824(9) 0.8430(9) 0.038(5) Uani 1 1 d . . . . .
H19 H 0.910454 1.007390 0.852124 0.046 Uiso 1 1 calc R U . . .
C11 C 0.4633(18) 1.1479(11) 0.5532(9) 0.042(4) Uani 1 1 d . U . . .
H11 H 0.477340 1.120031 0.527924 0.051 Uiso 1 1 calc R U . . .
C18 C 0.832(2) 0.9349(10) 0.8721(10) 0.046(6) Uani 1 1 d . . . . .
H18 H 0.877079 0.926043 0.900373 0.056 Uiso 1 1 calc R U . . .
C17 C 0.748(2) 0.8986(11) 0.8623(12) 0.053(7) Uani 1 1 d . . . . .
H17 H 0.732338 0.867283 0.884334 0.063 Uiso 1 1 calc R U . . .
C10 C 0.496(2) 1.2089(11) 0.5490(10) 0.046(4) Uani 1 1 d . U . . .
H10 H 0.526973 1.222033 0.519945 0.055 Uiso 1 1 calc R U . . .
C50 C -0.2966(19) 0.8143(11) 0.6072(9) 0.043(5) Uani 1 1 d . . . . .
H50 H -0.360043 0.830681 0.595513 0.051 Uiso 1 1 calc R U . . .
B2 B 0.517(2) 1.1290(11) 0.8205(9) 0.039(6) Uani 1 1 d . . . . .
H2A H 0.548693 1.158401 0.851313 0.046 Uiso 1 1 calc R U . . .
B5 B 0.4214(18) 1.0385(9) 0.7256(7) 0.026(4) Uani 1 1 d . . . . .
H5A H 0.390395 1.009021 0.694532 0.031 Uiso 1 1 calc R U . . .
B6 B 0.5181(17) 1.0933(8) 0.7166(8) 0.024(4) Uani 1 1 d . . . . .
H6A H 0.550294 1.099384 0.679250 0.028 Uiso 1 1 calc R U . . .
B13 B 0.0251(17) 0.6636(8) 0.5716(8) 0.025(3) Uani 1 1 d . U . . .
H13 H -0.051239 0.642973 0.575115 0.031 Uiso 1 1 calc R U . . .
B4 B 0.4380(19) 1.0121(9) 0.7864(10) 0.034(5) Uani 1 1 d . . . . .
H4A H 0.418990 0.964835 0.795071 0.041 Uiso 1 1 calc R U . . .
B12 B 0.0417(17) 0.7389(8) 0.5548(8) 0.026(3) Uani 1 1 d . U . . .
H12A H -0.026024 0.768118 0.546613 0.031 Uiso 1 1 calc R U . . .
B16 B 0.2588(17) 0.7253(9) 0.5653(8) 0.027(4) Uani 1 1 d . . . . .
H16A H 0.336040 0.745609 0.564194 0.033 Uiso 1 1 calc R U . . .
B11 B 0.1576(16) 0.7680(8) 0.5853(7) 0.021(3) Uani 1 1 d . U . . .
H11A H 0.166204 0.815766 0.596573 0.025 Uiso 1 1 calc R U . . .
B15 B 0.2157(16) 0.7073(8) 0.6215(7) 0.020(3) Uani 1 1 d . U . . .
H15 H 0.261462 0.715304 0.657516 0.024 Uiso 1 1 calc R U . . .
B14 B 0.1355(18) 0.6440(8) 0.6133(8) 0.027(3) Uani 1 1 d . U . . .
H14 H 0.129909 0.610794 0.644257 0.032 Uiso 1 1 calc R U . . .
B3 B 0.4175(15) 1.0739(9) 0.8292(9) 0.029(4) Uani 1 1 d . . . . .
H3A H 0.383887 1.067748 0.866178 0.035 Uiso 1 1 calc R U . . .
B17 B 0.2096(15) 0.6763(8) 0.5173(8) 0.023(4) Uani 1 1 d . . . . .
H17A H 0.252807 0.665031 0.483901 0.028 Uiso 1 1 calc R U . . .
B18 B 0.2473(17) 0.6499(8) 0.5788(7) 0.024(4) Uani 1 1 d . . . . .
H18A H 0.314051 0.619520 0.585664 0.029 Uiso 1 1 calc R U . . .
B20 B 0.0745(16) 0.6833(8) 0.5125(9) 0.027(4) Uani 1 1 d . . . . .
H20A H 0.029580 0.675575 0.476148 0.032 Uiso 1 1 calc R U . . .
B7 B 0.5948(19) 1.1005(9) 0.7729(10) 0.033(5) Uani 1 1 d . . . . .
H7 H 0.677624 1.110954 0.772294 0.039 Uiso 1 1 calc R U . . .
B19 B 0.1315(18) 0.6242(8) 0.5482(9) 0.029(5) Uani 1 1 d . . . . .
H19A H 0.123047 0.576823 0.535696 0.035 Uiso 1 1 calc R U . . .
B1 B 0.3905(18) 1.1366(10) 0.7913(8) 0.030(5) Uani 1 1 d . . . . .
H1 H 0.337135 1.171769 0.803342 0.036 Uiso 1 1 calc R U . . .
B8 B 0.545(2) 1.0501(10) 0.8186(8) 0.033(5) Uani 1 1 d . . . . .
H8A H 0.593804 1.027568 0.848542 0.040 Uiso 1 1 calc R U . . .
B9 B 0.4957(19) 1.1546(9) 0.7584(8) 0.029(5) Uani 1 1 d . . . . .
H9A H 0.511944 1.201981 0.748842 0.035 Uiso 1 1 calc R U . . .
B10 B 0.3462(19) 1.0665(10) 0.7711(9) 0.032(5) Uani 1 1 d . . . . .
H10A H 0.263358 1.055656 0.769865 0.039 Uiso 1 1 calc R U . . .

loop_
_atom_site_aniso_label
_atom_site_aniso_U_11
_atom_site_aniso_U_22
_atom_site_aniso_U_33
_atom_site_aniso_U_23
_atom_site_aniso_U_13
_atom_site_aniso_U_12
Au5 0.0223(4) 0.0156(3) 0.0256(3) 0.0002(2) -0.0030(3) -0.0008(2)
Au2 0.0244(4) 0.0157(3) 0.0228(3) -0.0020(2) -0.0002(3) -0.0004(2)
Au3 0.0244(4) 0.0168(3) 0.0194(3) -0.0019(2) 0.0002(3) -0.0022(2)
Au4 0.0217(4) 0.0185(3) 0.0244(3) -0.0020(2) -0.0008(3) -0.0012(2)
Au7 0.0237(4) 0.0161(3) 0.0258(3) 0.0000(2) 0.0019(3) -0.0007(2)
Au1 0.0226(4) 0.0161(3) 0.0231(3) -0.0020(2) -0.0009(3) 0.0003(2)
Au6 0.0257(4) 0.0192(3) 0.0270(4) 0.0037(2) -0.0014(3) -0.0042(3)
Au8 0.0262(4) 0.0197(3) 0.0235(3) 0.0025(2) 0.0025(3) -0.0033(3)
S3 0.029(2) 0.0163(16) 0.029(2) 0.0008(14) -0.0037(17) -0.0020(15)
S1 0.023(2) 0.0199(17) 0.0231(19) -0.0011(14) -0.0014(15) 0.0006(14)
S2 0.034(3) 0.0226(18) 0.033(2) 0.0038(16) 0.0035(19) -0.0059(17)
S4 0.023(2) 0.0223(17) 0.0214(18) -0.0029(14) -0.0012(15) -0.0035(15)
P3 0.029(2) 0.0151(16) 0.0163(18) -0.0012(14) -0.0033(16) -0.0043(15)
P2 0.018(2) 0.0145(16) 0.028(2) -0.0033(14) -0.0027(16) 0.0008(14)
P1 0.020(2) 0.0172(17) 0.025(2) -0.0007(14) 0.0019(16) -0.0007(15)
P4 0.022(2) 0.0192(17) 0.025(2) 0.0040(15) 0.0032(16) -0.0025(15)
C35 0.046(12) 0.024(8) 0.019(8) 0.005(6) -0.007(8) 0.007(8)
C46 0.042(12) 0.022(8) 0.024(9) 0.002(7) 0.004(8) -0.001(7)
C16 0.057(14) 0.022(8) 0.030(10) 0.009(7) -0.006(9) 0.009(8)
C1 0.022(9) 0.019(7) 0.029(9) 0.007(6) 0.002(7) 0.008(6)
C14 0.023(9) 0.022(8) 0.040(11) -0.001(7) -0.011(8) -0.009(7)
C24 0.023(9) 0.025(8) 0.023(8) -0.001(6) 0.008(7) 0.001(6)
C2 0.022(9) 0.021(8) 0.042(11) -0.007(7) 0.002(8) -0.007(7)
C7 0.027(7) 0.035(7) 0.037(7) 0.009(6) 0.010(6) -0.007(6)
C37 0.021(9) 0.032(9) 0.035(10) -0.004(7) 0.009(7) 0.015(7)
C27 0.016(8) 0.032(8) 0.023(8) -0.018(7) 0.006(6) -0.005(6)
C23 0.018(9) 0.028(8) 0.035(10) 0.006(7) 0.005(7) 0.004(7)
C38 0.014(8) 0.025(8) 0.029(9) 0.004(6) 0.002(7) -0.012(6)
C28 0.053(14) 0.031(9) 0.021(9) 0.007(7) -0.014(9) -0.005(9)
C36 0.027(10) 0.041(10) 0.029(9) 0.022(8) -0.006(8) 0.008(8)
C8 0.041(8) 0.036(7) 0.042(8) 0.008(6) 0.019(7) 0.002(6)
C39 0.011(8) 0.021(7) 0.029(9) 0.002(6) -0.002(6) 0.009(6)
C20 0.017(9) 0.034(9) 0.029(9) -0.007(7) 0.002(7) 0.010(7)
C48 0.062(15) 0.012(8) 0.043(12) 0.002(7) 0.001(10) -0.010(8)
C30 0.031(11) 0.025(8) 0.037(10) -0.006(7) -0.001(8) 0.003(7)
C21 0.025(9) 0.021(7) 0.028(9) -0.003(6) 0.017(7) -0.004(6)
C12 0.031(7) 0.045(7) 0.030(7) 0.003(6) 0.000(6) -0.005(6)
C41 0.022(9) 0.026(8) 0.037(10) 0.007(7) 0.000(8) -0.007(7)
C6 0.023(9) 0.018(7) 0.037(10) 0.001(7) -0.014(8) 0.004(6)
C22 0.017(9) 0.026(8) 0.054(13) 0.007(8) -0.006(8) -0.001(7)
C33 0.022(9) 0.034(9) 0.023(8) 0.010(7) -0.002(7) -0.002(7)
C29 0.09(2) 0.046(12) 0.014(9) -0.001(8) 0.014(10) -0.018(12)
C26 0.030(10) 0.029(8) 0.021(8) -0.010(6) -0.010(7) -0.002(7)
C44 0.030(11) 0.036(10) 0.036(10) 0.023(8) 0.007(8) 0.007(8)
C15 0.030(10) 0.017(7) 0.026(9) -0.010(6) -0.016(7) 0.008(6)
C13 0.020(9) 0.020(7) 0.026(8) -0.006(6) -0.002(7) -0.003(6)
C4 0.053(15) 0.034(10) 0.033(11) -0.002(8) 0.008(10) 0.004(9)
C5 0.017(9) 0.023(8) 0.044(11) -0.004(7) 0.006(7) 0.001(6)
C43 0.035(12) 0.024(8) 0.052(13) 0.007(8) 0.006(9) -0.008(8)
C51 0.028(12) 0.051(13) 0.061(16) 0.023(11) 0.016(10) -0.002(9)
C49 0.036(11) 0.026(8) 0.038(11) -0.004(7) 0.009(9) 0.001(8)
C9 0.042(8) 0.044(7) 0.053(8) 0.012(7) 0.017(7) 0.004(7)
C31 0.044(12) 0.027(9) 0.031(10) -0.011(7) -0.017(9) 0.000(8)
C32 0.029(10) 0.025(8) 0.023(8) -0.003(7) 0.002(7) -0.004(7)
C42 0.026(10) 0.033(9) 0.046(12) 0.015(8) -0.005(9) -0.009(8)
C34 0.032(10) 0.029(8) 0.024(9) 0.017(7) -0.003(7) -0.009(7)
C25 0.060(16) 0.038(11) 0.036(11) -0.004(9) -0.001(11) 0.000(10)
C45 0.065(16) 0.032(10) 0.021(9) 0.003(7) 0.002(9) 0.015(10)
C47 0.038(11) 0.017(7) 0.028(9) 0.003(6) 0.013(8) 0.007(7)
C40 0.022(9) 0.023(8) 0.029(9) -0.001(6) -0.004(7) -0.006(6)
C52 0.037(12) 0.023(8) 0.045(12) 0.009(8) -0.008(9) -0.004(8)
C3 0.019(9) 0.016(7) 0.032(9) -0.004(6) 0.007(7) -0.007(6)
C19 0.028(11) 0.036(10) 0.048(12) -0.021(9) -0.018(9) 0.003(8)
C11 0.034(8) 0.055(8) 0.039(8) 0.006(7) 0.009(7) 0.002(7)
C18 0.046(14) 0.041(11) 0.050(14) -0.015(10) -0.017(11) 0.010(10)
C17 0.048(15) 0.040(12) 0.068(18) -0.007(11) -0.018(13) 0.007(10)
C10 0.040(8) 0.051(8) 0.048(8) 0.013(7) 0.012(7) 0.002(7)
C50 0.038(13) 0.049(12) 0.040(12) 0.013(9) -0.006(10) 0.016(10)
B2 0.044(15) 0.042(12) 0.029(11) -0.021(9) -0.010(10) 0.008(10)
B5 0.042(13) 0.029(9) 0.007(7) 0.005(7) -0.004(7) -0.001(8)
B6 0.029(11) 0.018(8) 0.023(9) 0.000(7) -0.002(8) -0.006(7)
B13 0.032(7) 0.014(6) 0.030(7) -0.003(5) 0.001(6) -0.011(5)
B4 0.029(12) 0.025(9) 0.051(14) 0.004(9) 0.025(10) 0.005(8)
B12 0.030(7) 0.015(6) 0.031(7) 0.006(5) 0.006(6) -0.005(5)
B16 0.027(11) 0.022(9) 0.032(11) 0.005(8) -0.002(8) 0.006(8)
B11 0.025(7) 0.022(6) 0.017(6) 0.002(5) 0.012(5) -0.005(5)
B15 0.024(7) 0.022(6) 0.017(6) 0.005(5) 0.014(5) -0.008(5)
B14 0.031(7) 0.019(6) 0.031(7) -0.003(5) 0.007(6) -0.011(6)
B3 0.011(9) 0.029(9) 0.047(13) -0.006(9) 0.007(8) -0.001(7)
B17 0.020(10) 0.015(7) 0.035(11) 0.002(7) -0.003(8) -0.010(7)
B18 0.033(11) 0.015(8) 0.024(9) 0.001(6) -0.008(8) -0.007(7)
B20 0.022(10) 0.020(8) 0.039(12) 0.000(8) 0.001(8) -0.002(7)
B7 0.027(12) 0.018(8) 0.053(14) -0.003(8) 0.001(10) 0.005(8)
B19 0.035(12) 0.014(8) 0.039(12) 0.007(7) 0.008(9) 0.014(8)
B1 0.026(11) 0.034(10) 0.028(10) -0.003(8) -0.013(9) 0.004(8)
B8 0.047(14) 0.035(11) 0.018(9) -0.020(8) 0.015(9) -0.013(10)
B9 0.037(13) 0.023(9) 0.027(10) -0.005(7) -0.011(9) 0.002(8)
B10 0.032(12) 0.031(10) 0.033(11) -0.003(8) 0.004(9) -0.006(9)

loop_
_atom_type_symbol
_atom_type_description
_atom_type_scat_dispersion_real
_atom_type_scat_dispersion_imag
_atom_type_scat_source
C C 0.0181 0.0091 'International Tables Vol C Tables 4.2.6.8 and 6.1.1.4'
H H 0.0000 0.0000 'International Tables Vol C Tables 4.2.6.8 and 6.1.1.4'
Au Au -4.4197 7.2980 'International Tables Vol C Tables 4.2.6.8 and 6.1.1.4'
B B 0.0090 0.0039 'International Tables Vol C Tables 4.2.6.8 and 6.1.1.4'
P P 0.2955 0.4335 'International Tables Vol C Tables 4.2.6.8 and 6.1.1.4'
S S 0.3331 0.5567 'International Tables Vol C Tables 4.2.6.8 and 6.1.1.4'

loop_
_geom_angle_atom_site_label_1
_geom_angle_atom_site_label_2
_geom_angle_atom_site_label_3
_geom_angle
_geom_angle_site_symmetry_1
_geom_angle_site_symmetry_3
_geom_angle_publ_flag
Au4 Au5 Au6 66.15(2) . . ?
S3 Au5 Au4 50.51(10) . . ?
S3 Au5 Au6 50.19(12) . . ?
P2 Au5 Au4 124.63(11) . . ?
P2 Au5 Au6 135.25(12) . . ?
P2 Au5 S3 172.73(18) . . ?
Au3 Au2 Au4 58.78(2) . . ?
Au3 Au2 Au7 115.99(3) . . ?
Au3 Au2 Au1 174.83(3) . . ?
Au7 Au2 Au4 89.81(2) . . ?
Au1 Au2 Au4 121.16(3) . . ?
Au1 Au2 Au7 59.12(2) . . ?
S1 Au2 Au3 125.92(10) . . ?
S1 Au2 Au4 134.35(10) . . ?
S1 Au2 Au7 45.33(10) . . ?
S1 Au2 Au1 49.85(10) . . ?
S1 Au2 S4 177.12(14) . . ?
S4 Au2 Au3 51.22(10) . . ?
S4 Au2 Au4 44.82(10) . . ?
S4 Au2 Au7 134.36(10) . . ?
S4 Au2 Au1 132.97(10) . . ?
Au2 Au3 Au4 66.72(2) . . ?
S4 Au3 Au2 51.10(11) . . ?
S4 Au3 Au4 48.64(10) . . ?
P3 Au3 Au2 127.94(12) . . ?
P3 Au3 Au4 133.14(11) . . ?
P3 Au3 S4 178.01(15) . . ?
Au5 Au4 Au2 115.90(3) . . ?
Au5 Au4 Au3 170.11(3) . . ?
Au5 Au4 Au6 57.18(2) . . ?
Au3 Au4 Au2 54.51(2) . . ?
Au3 Au4 Au6 117.24(3) . . ?
Au6 Au4 Au2 89.80(3) . . ?
S3 Au4 Au5 50.02(10) . . ?
S3 Au4 Au2 135.29(12) . . ?
S3 Au4 Au3 133.56(11) . . ?
S3 Au4 Au6 45.75(12) . . ?
S4 Au4 Au5 127.55(10) . . ?
S4 Au4 Au2 44.92(11) . . ?
S4 Au4 Au3 48.87(10) . . ?
S4 Au4 Au6 134.03(11) . . ?
S4 Au4 S3 177.55(14) . . ?
Au2 Au7 Au6 89.95(3) . . ?
Au1 Au7 Au2 56.23(2) . . ?
Au1 Au7 Au6 117.54(3) . . ?
Au1 Au7 Au8 171.80(3) . . ?
Au8 Au7 Au2 118.40(3) . . ?
Au8 Au7 Au6 54.71(2) . . ?
S1 Au7 Au2 45.42(11) . . ?
S1 Au7 Au1 48.27(10) . . ?
S1 Au7 Au6 135.04(11) . . ?
S1 Au7 Au8 133.87(10) . . ?
S2 Au7 Au2 134.42(14) . . ?
S2 Au7 Au1 129.41(11) . . ?
S2 Au7 Au6 45.24(13) . . ?
S2 Au7 Au8 48.46(11) . . ?
S2 Au7 S1 177.66(15) . . ?
Au2 Au1 Au7 64.65(2) . . ?
S1 Au1 Au2 49.77(11) . . ?
S1 Au1 Au7 48.09(10) . . ?
P1 Au1 Au2 127.28(12) . . ?
P1 Au1 Au7 136.12(11) . . ?
P1 Au1 S1 174.89(16) . . ?
Au5 Au6 Au4 56.67(2) . . ?
Au5 Au6 Au7 118.67(3) . . ?
Au4 Au6 Au7 90.23(2) . . ?
Au8 Au6 Au5 174.19(3) . . ?
Au8 Au6 Au4 117.52(3) . . ?
Au8 Au6 Au7 59.55(2) . . ?
S3 Au6 Au5 49.75(10) . . ?
S3 Au6 Au4 45.79(10) . . ?
S3 Au6 Au7 135.33(11) . . ?
S3 Au6 Au8 126.86(10) . . ?
S3 Au6 S2 177.90(15) . . ?
S2 Au6 Au5 132.35(11) . . ?
S2 Au6 Au4 134.78(11) . . ?
S2 Au6 Au7 44.85(11) . . ?
S2 Au6 Au8 51.08(11) . . ?
Au6 Au8 Au7 65.74(2) . . ?
S2 Au8 Au7 47.85(11) . . ?
S2 Au8 Au6 50.88(13) . . ?
P4 Au8 Au7 132.69(11) . . ?
P4 Au8 Au6 131.76(13) . . ?
P4 Au8 S2 177.27(18) . . ?
Au5 S3 Au4 79.47(12) . . ?
Au5 S3 Au6 80.07(13) . . ?
Au6 S3 Au4 88.46(14) . . ?
Au2 S1 Au1 80.38(14) . . ?
Au7 S1 Au2 89.26(14) . . ?
Au7 S1 Au1 83.64(13) . . ?
Au7 S2 Au6 89.91(18) . . ?
Au7 S2 Au8 83.69(16) . . ?
Au6 S2 Au8 78.03(15) . . ?
Au2 S4 Au3 77.67(14) . . ?
Au4 S4 Au2 90.26(16) . . ?
Au4 S4 Au3 82.49(13) . . ?
C27 P3 Au3 112.1(6) . . ?
C27 P3 C39 110.3(8) . . ?
C27 P3 C33 108.7(8) . . ?
C39 P3 Au3 110.0(5) . . ?
C33 P3 Au3 113.7(6) . . ?
C33 P3 C39 101.4(8) . . ?
C14 P2 Au5 114.3(6) . . ?
C21 P2 Au5 106.3(6) . . ?
C21 P2 C14 106.7(9) . . ?
C21 P2 C15 111.4(10) . . ?
C15 P2 Au5 114.4(6) . . ?
C15 P2 C14 103.6(8) . . ?
C1 P1 Au1 114.5(6) . . ?
C1 P1 C13 107.8(8) . . ?
C7 P1 Au1 109.0(7) . . ?
C7 P1 C1 107.1(9) . . ?
C7 P1 C13 106.0(9) . . ?
C13 P1 Au1 112.0(5) . . ?
C41 P4 Au8 113.1(7) . . ?
C41 P4 C40 104.4(9) . . ?
C47 P4 Au8 110.3(6) . . ?
C47 P4 C41 111.0(9) . . ?
C47 P4 C40 104.7(8) . . ?
C40 P4 Au8 112.9(6) . . ?
C36 C35 H35 119.2 . . ?
C36 C35 C34 121.6(19) . . ?
C34 C35 H35 119.2 . . ?
C41 C46 H46 119.1 . . ?
C45 C46 H46 119.1 . . ?
C45 C46 C41 121.8(19) . . ?
C15 C16 H16 120.5 . . ?
C15 C16 C17 119(2) . . ?
C17 C16 H16 120.5 . . ?
C2 C1 P1 125.4(15) . . ?
C2 C1 C6 119.4(16) . . ?
C6 C1 P1 114.8(13) . . ?
B5 C14 P2 113.8(12) . . ?
B6 C14 P2 120.2(15) . . ?
B6 C14 B5 63.1(12) . . ?
B6 C14 B4 113.5(16) . . ?
B6 C14 B8 115.6(15) . . ?
B4 C14 P2 112.5(12) . . ?
B4 C14 B5 60.2(13) . . ?
B4 C14 B8 63.6(15) . . ?
B7 C14 P2 122.5(14) . . ?
B7 C14 B5 115.4(15) . . ?
B7 C14 B6 62.8(12) . . ?
B7 C14 B4 116.7(17) . . ?
B7 C14 B8 64.5(14) . . ?
B8 C14 P2 118.1(14) . . ?
B8 C14 B5 113.6(17) . . ?
C23 C24 H24 119.8 . . ?
C25 C24 H24 119.8 . . ?
C25 C24 C23 120(2) . . ?
C1 C2 H2 120.4 . . ?
C1 C2 C3 119.3(17) . . ?
C3 C2 H2 120.4 . . ?
C8 C7 P1 119.9(17) . . ?
C12 C7 P1 117.2(15) . . ?
C12 C7 C8 123(2) . . ?
C38 C37 H37 121.3 . . ?
C36 C37 H37 121.3 . . ?
C36 C37 C38 117.5(17) . . ?
C28 C27 P3 115.4(13) . . ?
C28 C27 C32 119.1(17) . . ?
C32 C27 P3 125.5(15) . . ?
C24 C23 H23 121.0 . . ?
C24 C23 C22 118.1(18) . . ?
C22 C23 H23 121.0 . . ?
C37 C38 H38 120.1 . . ?
C33 C38 C37 119.9(16) . . ?
C33 C38 H38 120.1 . . ?
C27 C28 H28 118.5 . . ?
C27 C28 C29 122.9(19) . . ?
C29 C28 H28 118.5 . . ?
C35 C36 C37 120.5(19) . . ?
C35 C36 H36 119.8 . . ?
C37 C36 H36 119.8 . . ?
C7 C8 H8 122.0 . . ?
C7 C8 C9 116(2) . . ?
C9 C8 H8 122.0 . . ?
B12 C39 P3 118.2(10) . . ?
B12 C39 B16 111.4(14) . . ?
B12 C39 B20 61.4(12) . . ?
B16 C39 P3 116.7(12) . . ?
B11 C39 P3 110.6(11) . . ?
B11 C39 B12 63.7(12) . . ?
B11 C39 B16 60.7(12) . . ?
B11 C39 B20 114.7(15) . . ?
B17 C39 P3 122.4(13) . . ?
B17 C39 B12 113.3(13) . . ?
B17 C39 B16 61.8(11) . . ?
B17 C39 B11 113.9(13) . . ?
B17 C39 B20 62.9(11) . . ?
B20 C39 P3 124.7(12) . . ?
B20 C39 B16 112.2(13) . . ?
C15 C20 H20 121.4 . . ?
C15 C20 C19 117.3(19) . . ?
C19 C20 H20 121.4 . . ?
C49 C48 H48 119.5 . . ?
C49 C48 C47 121(2) . . ?
C47 C48 H48 119.5 . . ?
C29 C30 H30 118.4 . . ?
C31 C30 H30 118.4 . . ?
C31 C30 C29 123(2) . . ?
C22 C21 P2 118.2(15) . . ?
C26 C21 P2 125.0(15) . . ?
C26 C21 C22 116.3(17) . . ?
C7 C12 H12 119.8 . . ?
C7 C12 C11 120(2) . . ?
C11 C12 H12 119.8 . . ?
C46 C41 P4 117.8(14) . . ?
C46 C41 C42 117.8(17) . . ?
C42 C41 P4 124.0(15) . . ?
C1 C6 H6 119.8 . . ?
C5 C6 C1 120.4(16) . . ?
C5 C6 H6 119.8 . . ?
C23 C22 C21 123.5(18) . . ?
C23 C22 H22 118.2 . . ?
C21 C22 H22 118.2 . . ?
C38 C33 P3 116.1(14) . . ?
C38 C33 C34 122.5(19) . . ?
C34 C33 P3 120.8(16) . . ?
C28 C29 H29 122.5 . . ?
C30 C29 C28 115(2) . . ?
C30 C29 H29 122.5 . . ?
C21 C26 H26 119.6 . . ?
C21 C26 C25 120.7(18) . . ?
C25 C26 H26 119.6 . . ?
C43 C44 H44 120.2 . . ?
C45 C44 H44 120.2 . . ?
C45 C44 C43 119.6(17) . . ?
C16 C15 P2 113.4(15) . . ?
C20 C15 P2 122.3(15) . . ?
C20 C15 C16 123.8(17) . . ?
B5 C13 P1 113.7(11) . . ?
B6 C13 P1 118.6(12) . . ?
B6 C13 B5 63.0(12) . . ?
B1 C13 P1 121.3(12) . . ?
B1 C13 B5 112.5(14) . . ?
B1 C13 B6 113.6(14) . . ?
B9 C13 P1 123.0(12) . . ?
B9 C13 B5 115.1(14) . . ?
B9 C13 B6 64.0(12) . . ?
B9 C13 B1 61.2(13) . . ?
B10 C13 P1 116.1(13) . . ?
B10 C13 B5 60.8(12) . . ?
B10 C13 B6 112.5(14) . . ?
B10 C13 B1 61.8(13) . . ?
B10 C13 B9 112.3(15) . . ?
C5 C4 H4 118.9 . . ?
C3 C4 H4 118.9 . . ?
C3 C4 C5 122.2(19) . . ?
C6 C5 H5 120.6 . . ?
C4 C5 C6 118.9(19) . . ?
C4 C5 H5 120.6 . . ?
C44 C43 H43 120.0 . . ?
C42 C43 C44 120.0(19) . . ?
C42 C43 H43 120.0 . . ?
C52 C51 H51 119.7 . . ?
C52 C51 C50 121(2) . . ?
C50 C51 H51 119.7 . . ?
C48 C49 H49 119.7 . . ?
C48 C49 C50 120.6(18) . . ?
C50 C49 H49 119.7 . . ?
C8 C9 H9 119.5 . . ?
C10 C9 C8 121(2) . . ?
C10 C9 H9 119.5 . . ?
C30 C31 H31 120.3 . . ?
C30 C31 C32 119.4(17) . . ?
C32 C31 H31 120.3 . . ?
C27 C32 H32 119.9 . . ?
C31 C32 C27 120.3(18) . . ?
C31 C32 H32 119.9 . . ?
C41 C42 H42 120.0 . . ?
C43 C42 C41 120(2) . . ?
C43 C42 H42 120.0 . . ?
C35 C34 H34 121.1 . . ?
C33 C34 C35 117.8(19) . . ?
C33 C34 H34 121.1 . . ?
C24 C25 C26 121(2) . . ?
C24 C25 H25 119.5 . . ?
C26 C25 H25 119.5 . . ?
C46 C45 C44 120(2) . . ?
C46 C45 H45 119.8 . . ?
C44 C45 H45 119.8 . . ?
C48 C47 P4 115.8(17) . . ?
C52 C47 P4 125.8(14) . . ?
C52 C47 C48 118(2) . . ?
B13 C40 P4 121.9(13) . . ?
B13 C40 B11 114.0(14) . . ?
B13 C40 B15 112.4(14) . . ?
B13 C40 B14 63.2(12) . . ?
B12 C40 P4 120.2(13) . . ?
B12 C40 B13 62.0(11) . . ?
B12 C40 B11 63.0(11) . . ?
B12 C40 B15 112.2(14) . . ?
B12 C40 B14 112.6(14) . . ?
B11 C40 P4 115.8(11) . . ?
B11 C40 B15 61.1(11) . . ?
B15 C40 P4 116.7(11) . . ?
B14 C40 P4 120.6(13) . . ?
B14 C40 B11 110.8(14) . . ?
B14 C40 B15 59.8(11) . . ?
C51 C52 C47 121.3(18) . . ?
C51 C52 H52 119.4 . . ?
C47 C52 H52 119.4 . . ?
C2 C3 H3 120.2 . . ?
C4 C3 C2 119.6(17) . . ?
C4 C3 H3 120.2 . . ?
C20 C19 H19 120.3 . . ?
C18 C19 C20 119.3(19) . . ?
C18 C19 H19 120.3 . . ?
C12 C11 H11 119.9 . . ?
C12 C11 C10 120(2) . . ?
C10 C11 H11 119.9 . . ?
C19 C18 H18 118.4 . . ?
C19 C18 C17 123(2) . . ?
C17 C18 H18 118.4 . . ?
C16 C17 H17 121.3 . . ?
C18 C17 C16 117(3) . . ?
C18 C17 H17 121.3 . . ?
C9 C10 C11 119(2) . . ?
C9 C10 H10 120.5 . . ?
C11 C10 H10 120.5 . . ?
C51 C50 H50 120.9 . . ?
C49 C50 C51 118(2) . . ?
C49 C50 H50 120.9 . . ?
B3 B2 H2A 123.2 . . ?
B7 B2 H2A 121.4 . . ?
B7 B2 B3 107.3(15) . . ?
B7 B2 B8 60.5(12) . . ?
B1 B2 H2A 124.0 . . ?
B1 B2 B3 58.0(13) . . ?
B1 B2 B7 106.4(16) . . ?
B1 B2 B8 105.4(16) . . ?
B8 B2 H2A 122.0 . . ?
B8 B2 B3 59.4(13) . . ?
B9 B2 H2A 122.0 . . ?
B9 B2 B3 105.8(16) . . ?
B9 B2 B7 60.9(14) . . ?
B9 B2 B1 58.4(14) . . ?
B9 B2 B8 108.2(15) . . ?
C14 B5 H5A 126.2 . . ?
C14 B5 B6 57.4(11) . . ?
C14 B5 B10 104.1(14) . . ?
C13 B5 C14 100.2(13) . . ?
C13 B5 H5A 125.4 . . ?
C13 B5 B6 58.0(11) . . ?
C13 B5 B4 106.0(14) . . ?
C13 B5 B10 58.7(12) . . ?
B6 B5 H5A 122.3 . . ?
B4 B5 C14 59.5(12) . . ?
B4 B5 H5A 120.9 . . ?
B4 B5 B6 108.1(15) . . ?
B4 B5 B10 60.6(12) . . ?
B10 B5 H5A 122.5 . . ?
B10 B5 B6 106.8(15) . . ?
C14 B6 C13 102.6(15) . . ?
C14 B6 B5 59.4(11) . . ?
C14 B6 H6A 125.1 . . ?
C14 B6 B7 58.5(11) . . ?
C14 B6 B9 104.2(14) . . ?
C13 B6 B5 59.1(11) . . ?
C13 B6 H6A 124.7 . . ?
C13 B6 B7 106.0(15) . . ?
C13 B6 B9 57.8(12) . . ?
B5 B6 H6A 121.1 . . ?
B5 B6 B9 107.0(16) . . ?
B7 B6 B5 108.8(14) . . ?
B7 B6 H6A 121.2 . . ?
B7 B6 B9 60.7(11) . . ?
B9 B6 H6A 123.0 . . ?
C40 B13 H13 124.4 . . ?
C40 B13 B12 58.0(11) . . ?
C40 B13 B14 59.2(11) . . ?
C40 B13 B20 103.9(13) . . ?
C40 B13 B19 104.5(15) . . ?
B12 B13 H13 123.0 . . ?
B12 B13 B14 106.3(13) . . ?
B12 B13 B20 58.9(11) . . ?
B12 B13 B19 105.6(15) . . ?
B14 B13 H13 122.3 . . ?
B20 B13 H13 123.5 . . ?
B20 B13 B14 106.0(15) . . ?
B20 B13 B19 58.9(12) . . ?
B19 B13 H13 123.4 . . ?
B19 B13 B14 59.1(13) . . ?
C14 B4 B5 60.4(13) . . ?
C14 B4 H4A 124.8 . . ?
C14 B4 B3 103.6(15) . . ?
C14 B4 B8 58.2(12) . . ?
C14 B4 B10 104.3(15) . . ?
B5 B4 H4A 120.1 . . ?
B5 B4 B3 108.2(15) . . ?
B5 B4 B8 109.4(16) . . ?
B5 B4 B10 59.8(14) . . ?
B3 B4 H4A 123.2 . . ?
B8 B4 H4A 121.7 . . ?
B8 B4 B3 59.3(13) . . ?
B10 B4 H4A 123.3 . . ?
B10 B4 B3 59.3(12) . . ?
B10 B4 B8 106.7(16) . . ?
C39 B12 B13 107.5(15) . . ?
C39 B12 H12A 124.5 . . ?
C39 B12 B11 57.8(11) . . ?
C39 B12 B20 59.3(12) . . ?
C40 B12 C39 103.9(15) . . ?
C40 B12 B13 60.0(11) . . ?
C40 B12 H12A 123.3 . . ?
C40 B12 B11 60.3(11) . . ?
C40 B12 B20 107.5(14) . . ?
B13 B12 H12A 120.1 . . ?
B13 B12 B11 110.2(14) . . ?
B11 B12 H12A 121.2 . . ?
B20 B12 B13 61.6(12) . . ?
B20 B12 H12A 121.2 . . ?
B20 B12 B11 108.1(15) . . ?
C39 B16 H16A 125.3 . . ?
C39 B16 B17 57.4(11) . . ?
B11 B16 C39 58.0(11) . . ?
B11 B16 H16A 119.8 . . ?
B11 B16 B17 107.9(15) . . ?
B15 B16 C39 107.6(16) . . ?
B15 B16 H16A 118.7 . . ?
B15 B16 B11 63.5(12) . . ?
B15 B16 B17 111.4(15) . . ?
B15 B16 B18 62.8(12) . . ?
B17 B16 H16A 121.6 . . ?
B18 B16 C39 106.1(14) . . ?
B18 B16 H16A 119.6 . . ?
B18 B16 B11 112.9(16) . . ?
B18 B16 B17 61.1(11) . . ?
C39 B11 C40 101.5(13) . . ?
C39 B11 B12 58.5(11) . . ?
C39 B11 B16 61.2(11) . . ?
C39 B11 H11A 124.2 . . ?
C39 B11 B15 104.7(13) . . ?
C40 B11 B12 56.7(10) . . ?
C40 B11 H11A 125.5 . . ?
C40 B11 B15 60.5(10) . . ?
B12 B11 H11A 122.5 . . ?
B12 B11 B15 106.6(12) . . ?
B16 B11 C40 103.8(13) . . ?
B16 B11 B12 107.7(14) . . ?
B16 B11 H11A 122.7 . . ?
B16 B11 B15 56.5(11) . . ?
B15 B11 H11A 123.0 . . ?
C40 B15 B11 58.4(11) . . ?
C40 B15 H15 124.5 . . ?
B16 B15 C40 104.9(14) . . ?
B16 B15 B11 60.1(11) . . ?
B16 B15 H15 122.3 . . ?
B16 B15 B14 108.3(15) . . ?
B16 B15 B18 60.0(11) . . ?
B11 B15 H15 121.7 . . ?
B14 B15 C40 59.0(11) . . ?
B14 B15 B11 107.9(15) . . ?
B14 B15 H15 121.2 . . ?
B14 B15 B18 60.5(12) . . ?
B18 B15 C40 105.4(13) . . ?
B18 B15 B11 108.1(13) . . ?
B18 B15 H15 122.0 . . ?
C40 B14 B13 57.6(11) . . ?
C40 B14 B15 61.2(11) . . ?
C40 B14 H14 124.0 . . ?
C40 B14 B18 106.8(13) . . ?
C40 B14 B19 103.7(14) . . ?
B13 B14 H14 121.6 . . ?
B15 B14 B13 109.0(14) . . ?
B15 B14 H14 120.6 . . ?
B15 B14 B18 60.1(11) . . ?
B15 B14 B19 107.3(14) . . ?
B18 B14 B13 108.5(15) . . ?
B18 B14 H14 121.6 . . ?
B19 B14 B13 59.8(12) . . ?
B19 B14 H14 123.6 . . ?
B19 B14 B18 59.6(12) . . ?
B2 B3 B4 107.4(15) . . ?
B2 B3 H3A 121.6 . . ?
B4 B3 H3A 122.8 . . ?
B1 B3 B2 60.3(13) . . ?
B1 B3 B4 106.3(17) . . ?
B1 B3 H3A 122.0 . . ?
B1 B3 B8 107.7(17) . . ?
B1 B3 B10 59.6(13) . . ?
B8 B3 B2 60.0(12) . . ?
B8 B3 B4 60.0(12) . . ?
B8 B3 H3A 122.0 . . ?
B10 B3 B2 107.3(17) . . ?
B10 B3 B4 58.2(13) . . ?
B10 B3 H3A 123.0 . . ?
B10 B3 B8 106.4(16) . . ?
C39 B17 B16 60.8(11) . . ?
C39 B17 H17A 123.0 . . ?
C39 B17 B18 106.6(15) . . ?
C39 B17 B20 59.0(11) . . ?
C39 B17 B19 104.7(15) . . ?
B16 B17 H17A 122.3 . . ?
B16 B17 B18 58.3(11) . . ?
B16 B17 B20 108.3(15) . . ?
B16 B17 B19 105.3(16) . . ?
B18 B17 H17A 122.2 . . ?
B18 B17 B19 59.6(12) . . ?
B20 B17 H17A 121.3 . . ?
B20 B17 B18 108.2(16) . . ?
B20 B17 B19 59.4(11) . . ?
B19 B17 H17A 123.9 . . ?
B16 B18 B15 57.2(11) . . ?
B16 B18 B14 105.3(15) . . ?
B16 B18 B17 60.6(11) . . ?
B16 B18 H18A 123.2 . . ?
B16 B18 B19 107.6(14) . . ?
B15 B18 B14 59.5(11) . . ?
B15 B18 B17 106.5(13) . . ?
B15 B18 H18A 123.3 . . ?
B14 B18 H18A 122.4 . . ?
B17 B18 B14 107.9(15) . . ?
B17 B18 H18A 121.4 . . ?
B19 B18 B15 107.3(15) . . ?
B19 B18 B14 60.2(12) . . ?
B19 B18 B17 60.4(11) . . ?
B19 B18 H18A 121.4 . . ?
C39 B20 B13 105.8(14) . . ?
C39 B20 B12 59.3(11) . . ?
C39 B20 B17 58.1(10) . . ?
C39 B20 H20A 124.4 . . ?
C39 B20 B19 104.9(15) . . ?
B13 B20 H20A 121.5 . . ?
B12 B20 B13 59.4(11) . . ?
B12 B20 B17 107.6(15) . . ?
B12 B20 H20A 122.1 . . ?
B12 B20 B19 107.3(16) . . ?
B17 B20 B13 109.3(15) . . ?
B17 B20 H20A 121.3 . . ?
B19 B20 B13 60.6(12) . . ?
B19 B20 B17 60.6(12) . . ?
B19 B20 H20A 122.3 . . ?
C14 B7 B2 105.0(18) . . ?
C14 B7 B6 58.8(12) . . ?
C14 B7 H7 124.5 . . ?
C14 B7 B8 58.5(12) . . ?
C14 B7 B9 104.5(16) . . ?
B2 B7 H7 122.6 . . ?
B2 B7 B8 59.9(14) . . ?
B2 B7 B9 58.3(13) . . ?
B6 B7 B2 108.1(16) . . ?
B6 B7 H7 121.0 . . ?
B6 B7 B8 107.5(16) . . ?
B6 B7 B9 60.8(12) . . ?
B8 B7 H7 122.4 . . ?
B9 B7 H7 123.4 . . ?
B9 B7 B8 105.7(18) . . ?
B13 B19 H19A 120.4 . . ?
B14 B19 B13 61.1(12) . . ?
B14 B19 B17 107.7(15) . . ?
B14 B19 H19A 121.5 . . ?
B17 B19 B13 108.8(13) . . ?
B17 B19 H19A 122.0 . . ?
B18 B19 B13 110.2(15) . . ?
B18 B19 B14 60.3(13) . . ?
B18 B19 B17 60.0(12) . . ?
B18 B19 H19A 120.7 . . ?
B20 B19 B13 60.5(12) . . ?
B20 B19 B14 108.8(14) . . ?
B20 B19 B17 60.0(11) . . ?
B20 B19 B18 109.1(14) . . ?
B20 B19 H19A 121.2 . . ?
C13 B1 B2 105.8(17) . . ?
C13 B1 B3 106.8(15) . . ?
C13 B1 H1 123.9 . . ?
C13 B1 B9 59.2(12) . . ?
C13 B1 B10 58.8(12) . . ?
B2 B1 H1 121.6 . . ?
B3 B1 B2 61.7(13) . . ?
B3 B1 H1 120.6 . . ?
B9 B1 B2 59.7(14) . . ?
B9 B1 B3 109.8(15) . . ?
B9 B1 H1 121.3 . . ?
B9 B1 B10 108.3(17) . . ?
B10 B1 B2 109.2(16) . . ?
B10 B1 B3 60.6(13) . . ?
B10 B1 H1 121.3 . . ?
C14 B8 B2 103.7(16) . . ?
C14 B8 B4 58.2(12) . . ?
C14 B8 B3 104.7(17) . . ?
C14 B8 B7 57.0(12) . . ?
C14 B8 H8A 125.7 . . ?
B2 B8 B4 108.6(18) . . ?
B2 B8 B7 59.7(14) . . ?
B2 B8 H8A 122.1 . . ?
B4 B8 B7 106.2(16) . . ?
B4 B8 H8A 121.6 . . ?
B3 B8 B2 60.7(14) . . ?
B3 B8 B4 60.8(13) . . ?
B3 B8 B7 107.7(17) . . ?
B3 B8 H8A 121.6 . . ?
B7 B8 H8A 122.8 . . ?
C13 B9 B2 107.8(17) . . ?
C13 B9 B6 58.2(11) . . ?
C13 B9 B7 104.5(14) . . ?
C13 B9 B1 59.6(12) . . ?
C13 B9 H9A 123.8 . . ?
B2 B9 B6 108.2(14) . . ?
B2 B9 B7 60.8(14) . . ?
B2 B9 H9A 120.4 . . ?
B6 B9 H9A 122.7 . . ?
B7 B9 B6 58.5(12) . . ?
B7 B9 H9A 122.7 . . ?
B1 B9 B2 61.9(14) . . ?
B1 B9 B6 107.7(15) . . ?
B1 B9 B7 109.1(16) . . ?
B1 B9 H9A 120.5 . . ?
C13 B10 B5 60.5(12) . . ?
C13 B10 B4 106.6(17) . . ?
C13 B10 B3 106.6(15) . . ?
C13 B10 B1 59.4(12) . . ?
C13 B10 H10A 123.5 . . ?
B5 B10 B4 59.6(13) . . ?
B5 B10 B3 110.7(17) . . ?
B5 B10 B1 110.3(17) . . ?
B5 B10 H10A 120.1 . . ?
B4 B10 B3 62.6(14) . . ?
B4 B10 B1 110.0(17) . . ?
B4 B10 H10A 121.1 . . ?
B3 B10 H10A 120.7 . . ?
B1 B10 B3 59.8(12) . . ?
B1 B10 H10A 120.7 . . ?

loop_
_geom_bond_atom_site_label_1
_geom_bond_atom_site_label_2
_geom_bond_distance
_geom_bond_site_symmetry_2
_geom_bond_publ_flag
Au5 Au4 2.9669(10) . ?
Au5 Au6 2.9844(11) . ?
Au5 S3 2.312(4) . ?
Au5 P2 2.247(4) . ?
Au2 Au3 2.9210(9) . ?
Au2 Au4 3.2955(9) . ?
Au2 Au7 3.2558(10) . ?
Au2 Au1 2.9950(9) . ?
Au2 S1 2.319(5) . ?
Au2 S4 2.327(5) . ?
Au3 Au4 3.0680(9) . ?
Au3 S4 2.331(4) . ?
Au3 P3 2.258(4) . ?
Au4 Au6 3.2479(11) . ?
Au4 S3 2.329(4) . ?
Au4 S4 2.323(4) . ?
Au7 Au1 3.0920(9) . ?
Au7 Au6 3.2790(10) . ?
Au7 Au8 3.1005(9) . ?
Au7 S1 2.316(4) . ?
Au7 S2 2.313(5) . ?
Au1 S1 2.322(4) . ?
Au1 P1 2.256(4) . ?
Au6 Au8 2.9356(11) . ?
Au6 S3 2.327(5) . ?
Au6 S2 2.328(5) . ?
Au8 S2 2.335(4) . ?
Au8 P4 2.257(4) . ?
P3 C27 1.823(17) . ?
P3 C39 1.877(18) . ?
P3 C33 1.83(2) . ?
P2 C14 1.89(2) . ?
P2 C21 1.792(18) . ?
P2 C15 1.855(17) . ?
P1 C1 1.821(17) . ?
P1 C7 1.82(2) . ?
P1 C13 1.874(18) . ?
P4 C41 1.813(19) . ?
P4 C47 1.81(2) . ?
P4 C40 1.84(2) . ?
C35 H35 0.9500 . ?
C35 C36 1.38(3) . ?
C35 C34 1.39(3) . ?
C46 H46 0.9500 . ?
C46 C41 1.39(3) . ?
C46 C45 1.35(3) . ?
C16 H16 0.9500 . ?
C16 C15 1.38(3) . ?
C16 C17 1.40(3) . ?
C1 C2 1.39(3) . ?
C1 C6 1.40(2) . ?
C14 B5 1.74(3) . ?
C14 B6 1.70(3) . ?
C14 B4 1.72(3) . ?
C14 B7 1.69(3) . ?
C14 B8 1.72(3) . ?
C24 H24 0.9500 . ?
C24 C23 1.38(3) . ?
C24 C25 1.37(3) . ?
C2 H2 0.9500 . ?
C2 C3 1.42(3) . ?
C7 C8 1.42(3) . ?
C7 C12 1.37(3) . ?
C37 H37 0.9500 . ?
C37 C38 1.43(3) . ?
C37 C36 1.41(3) . ?
C27 C28 1.33(3) . ?
C27 C32 1.41(2) . ?
C23 H23 0.9500 . ?
C23 C22 1.39(3) . ?
C38 H38 0.9500 . ?
C38 C33 1.37(3) . ?
C28 H28 0.9500 . ?
C28 C29 1.43(3) . ?
C36 H36 0.9500 . ?
C8 H8 0.9500 . ?
C8 C9 1.46(3) . ?
C39 B12 1.72(3) . ?
C39 B16 1.77(3) . ?
C39 B11 1.71(3) . ?
C39 B17 1.70(2) . ?
C39 B20 1.72(3) . ?
C20 H20 0.9500 . ?
C20 C15 1.37(3) . ?
C20 C19 1.41(3) . ?
C48 H48 0.9500 . ?
C48 C49 1.37(3) . ?
C48 C47 1.40(2) . ?
C30 H30 0.9500 . ?
C30 C29 1.40(3) . ?
C30 C31 1.35(3) . ?
C21 C22 1.41(3) . ?
C21 C26 1.39(3) . ?
C12 H12 0.9500 . ?
C12 C11 1.39(3) . ?
C41 C42 1.43(3) . ?
C6 H6 0.9500 . ?
C6 C5 1.39(3) . ?
C22 H22 0.9500 . ?
C33 C34 1.39(3) . ?
C29 H29 0.9500 . ?
C26 H26 0.9500 . ?
C26 C25 1.40(3) . ?
C44 H44 0.9500 . ?
C44 C43 1.42(3) . ?
C44 C45 1.38(3) . ?
C13 B5 1.73(3) . ?
C13 B6 1.71(3) . ?
C13 B1 1.71(3) . ?
C13 B9 1.71(3) . ?
C13 B10 1.70(3) . ?
C4 H4 0.9500 . ?
C4 C5 1.38(3) . ?
C4 C3 1.35(3) . ?
C5 H5 0.9500 . ?
C43 H43 0.9500 . ?
C43 C42 1.36(3) . ?
C51 H51 0.9500 . ?
C51 C52 1.37(3) . ?
C51 C50 1.41(3) . ?
C49 H49 0.9500 . ?
C49 C50 1.40(3) . ?
C9 H9 0.9500 . ?
C9 C10 1.39(4) . ?
C31 H31 0.9500 . ?
C31 C32 1.38(3) . ?
C32 H32 0.9500 . ?
C42 H42 0.9500 . ?
C34 H34 0.9500 . ?
C25 H25 0.9500 . ?
C45 H45 0.9500 . ?
C47 C52 1.40(3) . ?
C40 B13 1.73(2) . ?
C40 B12 1.70(3) . ?
C40 B11 1.77(3) . ?
C40 B15 1.80(3) . ?
C40 B14 1.76(3) . ?
C52 H52 0.9500 . ?
C3 H3 0.9500 . ?
C19 H19 0.9500 . ?
C19 C18 1.36(4) . ?
C11 H11 0.9500 . ?
C11 C10 1.44(4) . ?
C18 H18 0.9500 . ?
C18 C17 1.39(4) . ?
C17 H17 0.9500 . ?
C10 H10 0.9500 . ?
C50 H50 0.9500 . ?
B2 H2A 1.1200 . ?
B2 B3 1.83(4) . ?
B2 B7 1.81(4) . ?
B2 B1 1.80(3) . ?
B2 B8 1.81(3) . ?
B2 B9 1.76(3) . ?
B5 H5A 1.1200 . ?
B5 B6 1.80(3) . ?
B5 B4 1.73(3) . ?
B5 B10 1.74(3) . ?
B6 H6A 1.1200 . ?
B6 B7 1.77(3) . ?
B6 B9 1.81(3) . ?
B13 H13 1.1200 . ?
B13 B12 1.77(3) . ?
B13 B14 1.83(3) . ?
B13 B20 1.81(3) . ?
B13 B19 1.81(3) . ?
B4 H4A 1.1200 . ?
B4 B3 1.83(3) . ?
B4 B8 1.81(4) . ?
B4 B10 1.75(3) . ?
B12 H12A 1.1200 . ?
B12 B11 1.81(3) . ?
B12 B20 1.76(3) . ?
B16 H16A 1.1200 . ?
B16 B11 1.76(3) . ?
B16 B15 1.69(3) . ?
B16 B17 1.78(3) . ?
B16 B18 1.74(3) . ?
B11 H11A 1.1200 . ?
B11 B15 1.81(3) . ?
B15 H15 1.1200 . ?
B15 B14 1.78(3) . ?
B15 B18 1.79(3) . ?
B14 H14 1.1200 . ?
B14 B18 1.80(3) . ?
B14 B19 1.80(3) . ?
B3 H3A 1.1200 . ?
B3 B1 1.76(3) . ?
B3 B8 1.80(3) . ?
B3 B10 1.77(3) . ?
B17 H17A 1.1200 . ?
B17 B18 1.79(3) . ?
B17 B20 1.79(3) . ?
B17 B19 1.80(3) . ?
B18 H18A 1.1200 . ?
B18 B19 1.78(3) . ?
B20 H20A 1.1200 . ?
B20 B19 1.78(3) . ?
B7 H7 1.1200 . ?
B7 B8 1.82(3) . ?
B7 B9 1.81(3) . ?
B19 H19A 1.1200 . ?
B1 H1 1.1200 . ?
B1 B9 1.74(4) . ?
B1 B10 1.75(3) . ?
B8 H8A 1.1200 . ?
B9 H9A 1.1200 . ?
B10 H10A 1.1200 . ?

loop_
_geom_torsion_atom_site_label_1
_geom_torsion_atom_site_label_2
_geom_torsion_atom_site_label_3
_geom_torsion_atom_site_label_4
_geom_torsion
_geom_torsion_site_symmetry_1
_geom_torsion_site_symmetry_2
_geom_torsion_site_symmetry_3
_geom_torsion_site_symmetry_4
_geom_torsion_publ_flag
Au5 P2 C14 B5 -31.1(15) . . . . ?
Au5 P2 C14 B6 -102.8(12) . . . . ?
Au5 P2 C14 B4 34.9(15) . . . . ?
Au5 P2 C14 B7 -177.9(14) . . . . ?
Au5 P2 C14 B8 105.9(13) . . . . ?
Au5 P2 C21 C22 50.2(15) . . . . ?
Au5 P2 C21 C26 -122.4(14) . . . . ?
Au5 P2 C15 C16 -24.8(17) . . . . ?
Au5 P2 C15 C20 162.2(13) . . . . ?
Au3 P3 C27 C28 -24.3(17) . . . . ?
Au3 P3 C27 C32 156.0(15) . . . . ?
Au3 P3 C39 B12 109.3(12) . . . . ?
Au3 P3 C39 B16 -27.9(14) . . . . ?
Au3 P3 C39 B11 38.8(12) . . . . ?
Au3 P3 C39 B17 -100.0(12) . . . . ?
Au3 P3 C39 B20 -177.5(12) . . . . ?
Au3 P3 C33 C38 -19.5(16) . . . . ?
Au3 P3 C33 C34 169.1(12) . . . . ?
Au1 P1 C1 C2 167.9(15) . . . . ?
Au1 P1 C1 C6 -19.9(16) . . . . ?
Au1 P1 C7 C8 148.5(17) . . . . ?
Au1 P1 C7 C12 -29.9(19) . . . . ?
Au1 P1 C13 B5 26.7(15) . . . . ?
Au1 P1 C13 B6 97.7(11) . . . . ?
Au1 P1 C13 B1 -112.4(13) . . . . ?
Au1 P1 C13 B9 173.7(13) . . . . ?
Au1 P1 C13 B10 -41.0(14) . . . . ?
Au8 P4 C41 C46 -13(2) . . . . ?
Au8 P4 C41 C42 174.3(17) . . . . ?
Au8 P4 C47 C48 27.8(18) . . . . ?
Au8 P4 C47 C52 -146.5(17) . . . . ?
Au8 P4 C40 B13 -172.0(11) . . . . ?
Au8 P4 C40 B12 -98.1(12) . . . . ?
Au8 P4 C40 B11 -25.7(14) . . . . ?
Au8 P4 C40 B15 43.3(12) . . . . ?
Au8 P4 C40 B14 112.4(12) . . . . ?
P3 C27 C28 C29 -178(2) . . . . ?
P3 C27 C32 C31 -179.3(15) . . . . ?
P3 C39 B12 C40 -141.2(11) . . . . ?
P3 C39 B12 B13 156.3(12) . . . . ?
P3 C39 B12 B11 -100.5(13) . . . . ?
P3 C39 B12 B20 116.4(14) . . . . ?
P3 C39 B16 B11 99.8(13) . . . . ?
P3 C39 B16 B15 141.1(12) . . . . ?
P3 C39 B16 B17 -114.3(14) . . . . ?
P3 C39 B16 B18 -152.9(13) . . . . ?
P3 C39 B11 C40 150.6(11) . . . . ?
P3 C39 B11 B12 112.1(12) . . . . ?
P3 C39 B11 B16 -109.8(13) . . . . ?
P3 C39 B11 B15 -147.2(11) . . . . ?
P3 C39 B17 B16 105.3(15) . . . . ?
P3 C39 B17 B18 142.7(13) . . . . ?
P3 C39 B17 B20 -115.7(15) . . . . ?
P3 C39 B17 B19 -155.2(13) . . . . ?
P3 C39 B20 B13 -144.6(13) . . . . ?
P3 C39 B20 B12 -106.1(15) . . . . ?
P3 C39 B20 B17 112.2(16) . . . . ?
P3 C39 B20 B19 152.4(13) . . . . ?
P3 C33 C34 C35 170.3(13) . . . . ?
P2 C14 B5 C13 -154.1(12) . . . . ?
P2 C14 B5 B6 -113.2(16) . . . . ?
P2 C14 B5 B4 103.2(14) . . . . ?
P2 C14 B5 B10 145.8(13) . . . . ?
P2 C14 B6 C13 145.2(12) . . . . ?
P2 C14 B6 B5 103.2(14) . . . . ?
P2 C14 B6 B7 -113.6(16) . . . . ?
P2 C14 B6 B9 -155.3(13) . . . . ?
P2 C14 B4 B5 -105.4(14) . . . . ?
P2 C14 B4 B3 151.1(13) . . . . ?
P2 C14 B4 B8 111.3(15) . . . . ?
P2 C14 B4 B10 -147.6(14) . . . . ?
P2 C14 B7 B2 -147.6(14) . . . . ?
P2 C14 B7 B6 110.1(18) . . . . ?
P2 C14 B7 B8 -108.3(18) . . . . ?
P2 C14 B7 B9 151.9(15) . . . . ?
P2 C14 B8 B2 153.8(14) . . . . ?
P2 C14 B8 B4 -102.6(15) . . . . ?
P2 C14 B8 B3 -143.4(13) . . . . ?
P2 C14 B8 B7 114.9(16) . . . . ?
P2 C21 C22 C23 -172.4(15) . . . . ?
P2 C21 C26 C25 173.8(15) . . . . ?
P1 C1 C2 C3 177.9(14) . . . . ?
P1 C1 C6 C5 -174.5(16) . . . . ?
P1 C7 C8 C9 -174.1(18) . . . . ?
P1 C7 C12 C11 173.3(18) . . . . ?
P1 C13 B5 C14 151.9(12) . . . . ?
P1 C13 B5 B6 111.2(14) . . . . ?
P1 C13 B5 B4 -147.1(14) . . . . ?
P1 C13 B5 B10 -107.7(15) . . . . ?
P1 C13 B6 C14 -145.9(11) . . . . ?
P1 C13 B6 B5 -103.7(12) . . . . ?
P1 C13 B6 B7 153.7(12) . . . . ?
P1 C13 B6 B9 115.1(14) . . . . ?
P1 C13 B1 B2 -151.9(14) . . . . ?
P1 C13 B1 B3 143.5(13) . . . . ?
P1 C13 B1 B9 -113.2(15) . . . . ?
P1 C13 B1 B10 104.9(16) . . . . ?
P1 C13 B9 B2 150.7(14) . . . . ?
P1 C13 B9 B6 -108.5(16) . . . . ?
P1 C13 B9 B7 -145.7(15) . . . . ?
P1 C13 B9 B1 110.5(16) . . . . ?
P1 C13 B10 B5 103.9(14) . . . . ?
P1 C13 B10 B4 143.0(14) . . . . ?
P1 C13 B10 B3 -151.4(13) . . . . ?
P1 C13 B10 B1 -113.2(14) . . . . ?
P4 C41 C42 C43 175.7(19) . . . . ?
P4 C47 C52 C51 177(2) . . . . ?
P4 C40 B13 B12 109.9(16) . . . . ?
P4 C40 B13 B14 -111.0(15) . . . . ?
P4 C40 B13 B20 148.5(13) . . . . ?
P4 C40 B13 B19 -150.5(12) . . . . ?
P4 C40 B12 C39 145.0(12) . . . . ?
P4 C40 B12 B13 -112.5(15) . . . . ?
P4 C40 B12 B11 105.6(14) . . . . ?
P4 C40 B12 B20 -153.2(13) . . . . ?
P4 C40 B11 C39 -151.8(11) . . . . ?
P4 C40 B11 B12 -112.4(14) . . . . ?
P4 C40 B11 B16 145.3(12) . . . . ?
P4 C40 B11 B15 107.7(13) . . . . ?
P4 C40 B15 B16 -145.8(12) . . . . ?
P4 C40 B15 B11 -106.2(13) . . . . ?
P4 C40 B15 B14 111.5(14) . . . . ?
P4 C40 B15 B18 151.8(11) . . . . ?
P4 C40 B14 B13 112.9(15) . . . . ?
P4 C40 B14 B15 -105.1(13) . . . . ?
P4 C40 B14 B18 -145.5(12) . . . . ?
P4 C40 B14 B19 152.6(13) . . . . ?
C46 C41 C42 C43 3(3) . . . . ?
C1 P1 C7 C8 24(2) . . . . ?
C1 P1 C7 C12 -154.3(17) . . . . ?
C1 P1 C13 B5 153.5(13) . . . . ?
C1 P1 C13 B6 -135.5(12) . . . . ?
C1 P1 C13 B1 14.4(17) . . . . ?
C1 P1 C13 B9 -59.5(17) . . . . ?
C1 P1 C13 B10 85.8(14) . . . . ?
C1 C2 C3 C4 -7(3) . . . . ?
C1 C6 C5 C4 -1(3) . . . . ?
C14 P2 C21 C22 -72.2(15) . . . . ?
C14 P2 C21 C26 115.3(15) . . . . ?
C14 P2 C15 C16 100.2(15) . . . . ?
C14 P2 C15 C20 -72.8(18) . . . . ?
C14 B5 B6 C13 -130.4(15) . . . . ?
C14 B5 B6 B7 -32.6(14) . . . . ?
C14 B5 B6 B9 -96.7(15) . . . . ?
C14 B5 B4 B3 95.6(17) . . . . ?
C14 B5 B4 B8 32.6(14) . . . . ?
C14 B5 B4 B10 131.2(16) . . . . ?
C14 B5 B10 C13 93.5(14) . . . . ?
C14 B5 B10 B4 -42.0(14) . . . . ?
C14 B5 B10 B3 -4.4(19) . . . . ?
C14 B5 B10 B1 59.9(18) . . . . ?
C14 B6 B7 B2 -96.9(19) . . . . ?
C14 B6 B7 B8 -33.7(15) . . . . ?
C14 B6 B7 B9 -132.3(18) . . . . ?
C14 B6 B9 C13 -96.1(15) . . . . ?
C14 B6 B9 B2 4(2) . . . . ?
C14 B6 B9 B7 40.5(15) . . . . ?
C14 B6 B9 B1 -61.4(17) . . . . ?
C14 B4 B3 B2 -1(2) . . . . ?
C14 B4 B3 B1 62.1(19) . . . . ?
C14 B4 B3 B8 -39.3(15) . . . . ?
C14 B4 B3 B10 98.7(17) . . . . ?
C14 B4 B8 B2 94.9(17) . . . . ?
C14 B4 B8 B3 133.6(17) . . . . ?
C14 B4 B8 B7 32.1(13) . . . . ?
C14 B4 B10 C13 3(2) . . . . ?
C14 B4 B10 B5 42.5(15) . . . . ?
C14 B4 B10 B3 -97.5(17) . . . . ?
C14 B4 B10 B1 -60(2) . . . . ?
C14 B7 B8 B2 -135.0(17) . . . . ?
C14 B7 B8 B4 -32.6(14) . . . . ?
C14 B7 B8 B3 -96.4(16) . . . . ?
C14 B7 B9 C13 -4(2) . . . . ?
C14 B7 B9 B2 98.9(19) . . . . ?
C14 B7 B9 B6 -40.8(15) . . . . ?
C14 B7 B9 B1 59(2) . . . . ?
C24 C23 C22 C21 -2(3) . . . . ?
C2 C1 C6 C5 -2(3) . . . . ?
C7 P1 C1 C2 -71.1(19) . . . . ?
C7 P1 C1 C6 101.1(16) . . . . ?
C7 P1 C13 B5 -92.1(15) . . . . ?
C7 P1 C13 B6 -21.1(14) . . . . ?
C7 P1 C13 B1 128.8(15) . . . . ?
C7 P1 C13 B9 54.9(17) . . . . ?
C7 P1 C13 B10 -159.8(14) . . . . ?
C7 C8 C9 C10 1(4) . . . . ?
C7 C12 C11 C10 1(4) . . . . ?
C37 C38 C33 P3 -166.9(14) . . . . ?
C37 C38 C33 C34 4(3) . . . . ?
C27 P3 C39 B12 -126.5(13) . . . . ?
C27 P3 C39 B16 96.3(13) . . . . ?
C27 P3 C39 B11 163.0(11) . . . . ?
C27 P3 C39 B17 24.2(15) . . . . ?
C27 P3 C39 B20 -53.3(16) . . . . ?
C27 P3 C33 C38 -145.2(14) . . . . ?
C27 P3 C33 C34 43.5(17) . . . . ?
C27 C28 C29 C30 -4(4) . . . . ?
C23 C24 C25 C26 1(3) . . . . ?
C38 C37 C36 C35 4(3) . . . . ?
C38 C33 C34 C35 0(3) . . . . ?
C28 C27 C32 C31 1(3) . . . . ?
C36 C35 C34 C33 -1(3) . . . . ?
C36 C37 C38 C33 -6(3) . . . . ?
C8 C7 C12 C11 -5(4) . . . . ?
C8 C9 C10 C11 -5(4) . . . . ?
C39 P3 C27 C28 -147.3(15) . . . . ?
C39 P3 C27 C32 33.0(19) . . . . ?
C39 P3 C33 C38 98.6(14) . . . . ?
C39 P3 C33 C34 -72.8(16) . . . . ?
C39 B12 B11 C40 -133.1(14) . . . . ?
C39 B12 B11 B16 -38.0(12) . . . . ?
C39 B12 B11 B15 -97.3(14) . . . . ?
C39 B12 B20 B13 135.9(15) . . . . ?
C39 B12 B20 B17 33.5(12) . . . . ?
C39 B12 B20 B19 97.3(16) . . . . ?
C39 B16 B11 C40 95.7(14) . . . . ?
C39 B16 B11 B12 36.7(12) . . . . ?
C39 B16 B11 B15 135.3(14) . . . . ?
C39 B16 B15 C40 0.1(17) . . . . ?
C39 B16 B15 B11 -38.8(12) . . . . ?
C39 B16 B15 B14 61.8(17) . . . . ?
C39 B16 B15 B18 99.5(15) . . . . ?
C39 B16 B17 B18 -136.8(16) . . . . ?
C39 B16 B17 B20 -36.2(13) . . . . ?
C39 B16 B17 B19 -98.5(15) . . . . ?
C39 B16 B18 B15 -101.9(16) . . . . ?
C39 B16 B18 B14 -65.3(17) . . . . ?
C39 B16 B18 B17 36.9(14) . . . . ?
C39 B16 B18 B19 -2(2) . . . . ?
C39 B11 B15 C40 -95.1(14) . . . . ?
C39 B11 B15 B16 39.6(13) . . . . ?
C39 B11 B15 B14 -61.6(16) . . . . ?
C39 B11 B15 B18 2.3(17) . . . . ?
C39 B17 B18 B16 -38.6(14) . . . . ?
C39 B17 B18 B15 -3.3(17) . . . . ?
C39 B17 B18 B14 59.3(15) . . . . ?
C39 B17 B18 B19 97.5(15) . . . . ?
C39 B17 B20 B13 -97.0(15) . . . . ?
C39 B17 B20 B12 -34.0(13) . . . . ?
C39 B17 B20 B19 -134.3(16) . . . . ?
C39 B17 B19 B13 2.1(19) . . . . ?
C39 B17 B19 B14 -62.6(17) . . . . ?
C39 B17 B19 B18 -100.9(15) . . . . ?
C39 B17 B19 B20 39.3(13) . . . . ?
C39 B20 B19 B13 100.0(15) . . . . ?
C39 B20 B19 B14 61.1(19) . . . . ?
C39 B20 B19 B17 -38.9(14) . . . . ?
C39 B20 B19 B18 -3(2) . . . . ?
C20 C19 C18 C17 -4(4) . . . . ?
C48 C49 C50 C51 -1(4) . . . . ?
C48 C47 C52 C51 3(3) . . . . ?
C30 C31 C32 C27 -1(3) . . . . ?
C21 P2 C14 B5 86.1(14) . . . . ?
C21 P2 C14 B6 14.4(15) . . . . ?
C21 P2 C14 B4 152.1(14) . . . . ?
C21 P2 C14 B7 -60.7(18) . . . . ?
C21 P2 C14 B8 -136.9(14) . . . . ?
C21 P2 C15 C16 -145.4(15) . . . . ?
C21 P2 C15 C20 41.6(18) . . . . ?
C21 C26 C25 C24 -2(3) . . . . ?
C12 C7 C8 C9 4(3) . . . . ?
C12 C11 C10 C9 4(4) . . . . ?
C41 P4 C47 C48 154.0(17) . . . . ?
C41 P4 C47 C52 -20(2) . . . . ?
C41 P4 C40 B13 64.8(15) . . . . ?
C41 P4 C40 B12 138.7(13) . . . . ?
C41 P4 C40 B11 -148.9(13) . . . . ?
C41 P4 C40 B15 -79.9(13) . . . . ?
C41 P4 C40 B14 -10.8(15) . . . . ?
C41 C46 C45 C44 5(4) . . . . ?
C6 C1 C2 C3 6(3) . . . . ?
C22 C21 C26 C25 1(3) . . . . ?
C33 P3 C27 C28 102.3(16) . . . . ?
C33 P3 C27 C32 -77.4(18) . . . . ?
C33 P3 C39 B12 -11.4(14) . . . . ?
C33 P3 C39 B16 -148.6(13) . . . . ?
C33 P3 C39 B11 -81.9(13) . . . . ?
C33 P3 C39 B17 139.3(13) . . . . ?
C33 P3 C39 B20 61.8(16) . . . . ?
C29 C30 C31 C32 -1(3) . . . . ?
C26 C21 C22 C23 1(3) . . . . ?
C44 C43 C42 C41 1(4) . . . . ?
C15 P2 C14 B5 -156.2(13) . . . . ?
C15 P2 C14 B6 132.1(14) . . . . ?
C15 P2 C14 B4 -90.2(15) . . . . ?
C15 P2 C14 B7 57.0(19) . . . . ?
C15 P2 C14 B8 -19.2(16) . . . . ?
C15 P2 C21 C22 175.4(13) . . . . ?
C15 P2 C21 C26 2.8(17) . . . . ?
C15 C16 C17 C18 -1(4) . . . . ?
C15 C20 C19 C18 0(3) . . . . ?
C13 P1 C1 C2 42.6(19) . . . . ?
C13 P1 C1 C6 -145.2(14) . . . . ?
C13 P1 C7 C8 -90.7(19) . . . . ?
C13 P1 C7 C12 90.8(18) . . . . ?
C13 B5 B6 C14 130.4(15) . . . . ?
C13 B5 B6 B7 97.8(16) . . . . ?
C13 B5 B6 B9 33.7(12) . . . . ?
C13 B5 B4 C14 -92.6(15) . . . . ?
C13 B5 B4 B3 3(2) . . . . ?
C13 B5 B4 B8 -60.0(19) . . . . ?
C13 B5 B4 B10 38.6(15) . . . . ?
C13 B5 B10 B4 -135.5(16) . . . . ?
C13 B5 B10 B3 -97.9(16) . . . . ?
C13 B5 B10 B1 -33.6(14) . . . . ?
C13 B6 B7 C14 95.1(15) . . . . ?
C13 B6 B7 B2 -1.8(19) . . . . ?
C13 B6 B7 B8 61.4(17) . . . . ?
C13 B6 B7 B9 -37.2(14) . . . . ?
C13 B6 B9 B2 100.1(19) . . . . ?
C13 B6 B9 B7 136.6(16) . . . . ?
C13 B6 B9 B1 34.7(13) . . . . ?
C13 B1 B9 B2 -135.7(15) . . . . ?
C13 B1 B9 B6 -34.1(12) . . . . ?
C13 B1 B9 B7 -96.0(15) . . . . ?
C13 B1 B10 B5 34.0(14) . . . . ?
C13 B1 B10 B4 97.9(18) . . . . ?
C13 B1 B10 B3 136.8(16) . . . . ?
C5 C4 C3 C2 4(3) . . . . ?
C43 C44 C45 C46 -2(4) . . . . ?
C49 C48 C47 P4 -176.9(17) . . . . ?
C49 C48 C47 C52 -2(3) . . . . ?
C31 C30 C29 C28 4(4) . . . . ?
C32 C27 C28 C29 2(3) . . . . ?
C34 C35 C36 C37 0(3) . . . . ?
C25 C24 C23 C22 0(3) . . . . ?
C45 C46 C41 P4 -179.2(18) . . . . ?
C45 C46 C41 C42 -6(3) . . . . ?
C45 C44 C43 C42 -1(4) . . . . ?
C47 P4 C41 C46 -137.4(17) . . . . ?
C47 P4 C41 C42 50(2) . . . . ?
C47 P4 C40 B13 -52.0(15) . . . . ?
C47 P4 C40 B12 21.9(15) . . . . ?
C47 P4 C40 B11 94.4(13) . . . . ?
C47 P4 C40 B15 163.4(11) . . . . ?
C47 P4 C40 B14 -127.5(13) . . . . ?
C47 C48 C49 C50 1(4) . . . . ?
C40 P4 C41 C46 110.3(18) . . . . ?
C40 P4 C41 C42 -63(2) . . . . ?
C40 P4 C47 C48 -93.9(17) . . . . ?
C40 P4 C47 C52 92(2) . . . . ?
C40 B13 B12 C39 96.2(16) . . . . ?
C40 B13 B12 B11 34.8(14) . . . . ?
C40 B13 B12 B20 135.0(16) . . . . ?
C40 B13 B14 B15 -34.7(14) . . . . ?
C40 B13 B14 B18 -98.5(14) . . . . ?
C40 B13 B14 B19 -134.1(15) . . . . ?
C40 B13 B20 C39 0.3(18) . . . . ?
C40 B13 B20 B12 -38.1(13) . . . . ?
C40 B13 B20 B17 61.4(17) . . . . ?
C40 B13 B20 B19 98.7(16) . . . . ?
C40 B13 B19 B14 39.6(12) . . . . ?
C40 B13 B19 B17 -60.7(18) . . . . ?
C40 B13 B19 B18 3.4(18) . . . . ?
C40 B13 B19 B20 -97.7(14) . . . . ?
C40 B12 B11 C39 133.1(14) . . . . ?
C40 B12 B11 B16 95.2(15) . . . . ?
C40 B12 B11 B15 35.8(13) . . . . ?
C40 B12 B20 C39 -96.0(15) . . . . ?
C40 B12 B20 B13 39.9(14) . . . . ?
C40 B12 B20 B17 -62.5(17) . . . . ?
C40 B12 B20 B19 1.4(19) . . . . ?
C40 B11 B15 B16 134.7(15) . . . . ?
C40 B11 B15 B14 33.4(13) . . . . ?
C40 B11 B15 B18 97.3(14) . . . . ?
C40 B15 B14 B13 33.3(13) . . . . ?
C40 B15 B14 B18 134.2(14) . . . . ?
C40 B15 B14 B19 96.5(15) . . . . ?
C40 B15 B18 B16 98.6(15) . . . . ?
C40 B15 B18 B14 -39.6(12) . . . . ?
C40 B15 B18 B17 61.8(15) . . . . ?
C40 B15 B18 B19 -1.6(16) . . . . ?
C40 B14 B18 B16 5.5(18) . . . . ?
C40 B14 B18 B15 41.0(12) . . . . ?
C40 B14 B18 B17 -58.0(16) . . . . ?
C40 B14 B18 B19 -96.3(14) . . . . ?
C40 B14 B19 B13 -38.6(13) . . . . ?
C40 B14 B19 B17 63.5(17) . . . . ?
C40 B14 B19 B18 101.7(13) . . . . ?
C40 B14 B19 B20 -0.1(19) . . . . ?
C52 C51 C50 C49 2(4) . . . . ?
C3 C4 C5 C6 0(3) . . . . ?
C19 C20 C15 P2 175.5(15) . . . . ?
C19 C20 C15 C16 3(3) . . . . ?
C19 C18 C17 C16 4(4) . . . . ?
C17 C16 C15 P2 -175.9(19) . . . . ?
C17 C16 C15 C20 -3(3) . . . . ?
C50 C51 C52 C47 -3(4) . . . . ?
B2 B3 B1 C13 99.3(17) . . . . ?
B2 B3 B1 B9 36.6(14) . . . . ?
B2 B3 B1 B10 137.0(17) . . . . ?
B2 B3 B8 C14 -97.6(16) . . . . ?
B2 B3 B8 B4 -137.1(17) . . . . ?
B2 B3 B8 B7 -38.1(15) . . . . ?
B2 B3 B10 C13 0(2) . . . . ?
B2 B3 B10 B5 63.8(19) . . . . ?
B2 B3 B10 B4 100.1(16) . . . . ?
B2 B3 B10 B1 -38.3(16) . . . . ?
B2 B7 B8 C14 135.0(17) . . . . ?
B2 B7 B8 B4 102.4(18) . . . . ?
B2 B7 B8 B3 38.6(14) . . . . ?
B2 B7 B9 C13 -102.6(18) . . . . ?
B2 B7 B9 B6 -139.7(17) . . . . ?
B2 B7 B9 B1 -40.2(15) . . . . ?
B2 B1 B9 C13 135.7(15) . . . . ?
B2 B1 B9 B6 101.6(15) . . . . ?
B2 B1 B9 B7 39.7(15) . . . . ?
B2 B1 B10 C13 -97.3(19) . . . . ?
B2 B1 B10 B5 -63(2) . . . . ?
B2 B1 B10 B4 1(2) . . . . ?
B2 B1 B10 B3 39.5(17) . . . . ?
B5 C14 B6 C13 42.0(12) . . . . ?
B5 C14 B6 B7 143.2(17) . . . . ?
B5 C14 B6 B9 101.6(16) . . . . ?
B5 C14 B4 B3 -103.5(16) . . . . ?
B5 C14 B4 B8 -143.3(16) . . . . ?
B5 C14 B4 B10 -42.2(15) . . . . ?
B5 C14 B7 B2 66(2) . . . . ?
B5 C14 B7 B6 -36.2(17) . . . . ?
B5 C14 B7 B8 105(2) . . . . ?
B5 C14 B7 B9 6(2) . . . . ?
B5 C14 B8 B2 -69.1(19) . . . . ?
B5 C14 B8 B4 34.5(14) . . . . ?
B5 C14 B8 B3 -6.3(19) . . . . ?
B5 C14 B8 B7 -108.0(16) . . . . ?
B5 C13 B6 C14 -42.2(11) . . . . ?
B5 C13 B6 B7 -102.6(14) . . . . ?
B5 C13 B6 B9 -141.2(14) . . . . ?
B5 C13 B1 B2 68(2) . . . . ?
B5 C13 B1 B3 4(2) . . . . ?
B5 C13 B1 B9 107.2(16) . . . . ?
B5 C13 B1 B10 -34.7(16) . . . . ?
B5 C13 B9 B2 -63(2) . . . . ?
B5 C13 B9 B6 38.1(15) . . . . ?
B5 C13 B9 B7 1(2) . . . . ?
B5 C13 B9 B1 -103.0(17) . . . . ?
B5 C13 B10 B4 39.1(15) . . . . ?
B5 C13 B10 B3 104.8(17) . . . . ?
B5 C13 B10 B1 142.9(16) . . . . ?
B5 B6 B7 C14 33.0(15) . . . . ?
B5 B6 B7 B2 -64.0(19) . . . . ?
B5 B6 B7 B8 -1(2) . . . . ?
B5 B6 B7 B9 -99.4(17) . . . . ?
B5 B6 B9 C13 -34.2(13) . . . . ?
B5 B6 B9 B2 65.9(19) . . . . ?
B5 B6 B9 B7 102.4(16) . . . . ?
B5 B6 B9 B1 0.5(18) . . . . ?
B5 B4 B3 B2 -64(2) . . . . ?
B5 B4 B3 B1 -1(2) . . . . ?
B5 B4 B3 B8 -102.2(18) . . . . ?
B5 B4 B3 B10 35.8(16) . . . . ?
B5 B4 B8 C14 -33.4(15) . . . . ?
B5 B4 B8 B2 61(2) . . . . ?
B5 B4 B8 B3 100.2(17) . . . . ?
B5 B4 B8 B7 -1(2) . . . . ?
B5 B4 B10 C13 -39.6(15) . . . . ?
B5 B4 B10 B3 -140.0(17) . . . . ?
B5 B4 B10 B1 -102.4(19) . . . . ?
B6 C14 B5 C13 -41.0(13) . . . . ?
B6 C14 B5 B4 -143.6(16) . . . . ?
B6 C14 B5 B10 -101.1(16) . . . . ?
B6 C14 B4 B5 35.2(15) . . . . ?
B6 C14 B4 B3 -68(2) . . . . ?
B6 C14 B4 B8 -108.1(17) . . . . ?
B6 C14 B4 B10 -7(2) . . . . ?
B6 C14 B7 B2 102.3(17) . . . . ?
B6 C14 B7 B8 141.6(18) . . . . ?
B6 C14 B7 B9 41.8(16) . . . . ?
B6 C14 B8 B2 1(2) . . . . ?
B6 C14 B8 B4 104.8(17) . . . . ?
B6 C14 B8 B3 64.0(19) . . . . ?
B6 C14 B8 B7 -37.7(16) . . . . ?
B6 C13 B5 C14 40.7(13) . . . . ?
B6 C13 B5 B4 101.6(17) . . . . ?
B6 C13 B5 B10 141.1(15) . . . . ?
B6 C13 B1 B2 -1(2) . . . . ?
B6 C13 B1 B3 -65.3(18) . . . . ?
B6 C13 B1 B9 38.1(14) . . . . ?
B6 C13 B1 B10 -103.9(16) . . . . ?
B6 C13 B9 B2 -100.8(16) . . . . ?
B6 C13 B9 B7 -37.2(15) . . . . ?
B6 C13 B9 B1 -141.0(14) . . . . ?
B6 C13 B10 B5 -37.3(14) . . . . ?
B6 C13 B10 B4 2(2) . . . . ?
B6 C13 B10 B3 67.5(18) . . . . ?
B6 C13 B10 B1 105.7(15) . . . . ?
B6 B5 B4 C14 -31.7(14) . . . . ?
B6 B5 B4 B3 63.9(19) . . . . ?
B6 B5 B4 B8 1(2) . . . . ?
B6 B5 B4 B10 99.4(16) . . . . ?
B6 B5 B10 C13 33.8(13) . . . . ?
B6 B5 B10 B4 -101.7(16) . . . . ?
B6 B5 B10 B3 -64.1(18) . . . . ?
B6 B5 B10 B1 0(2) . . . . ?
B6 B7 B8 C14 33.8(15) . . . . ?
B6 B7 B8 B2 -101.1(16) . . . . ?
B6 B7 B8 B4 1(2) . . . . ?
B6 B7 B8 B3 -62.6(18) . . . . ?
B6 B7 B9 C13 37.1(14) . . . . ?
B6 B7 B9 B2 139.7(17) . . . . ?
B6 B7 B9 B1 99.5(16) . . . . ?
B13 C40 B12 C39 -102.4(15) . . . . ?
B13 C40 B12 B11 -141.9(15) . . . . ?
B13 C40 B12 B20 -40.7(14) . . . . ?
B13 C40 B11 C39 -2.8(18) . . . . ?
B13 C40 B11 B12 36.6(14) . . . . ?
B13 C40 B11 B16 -65.7(18) . . . . ?
B13 C40 B11 B15 -103.3(16) . . . . ?
B13 C40 B15 B16 66.3(17) . . . . ?
B13 C40 B15 B11 105.9(15) . . . . ?
B13 C40 B15 B14 -36.4(14) . . . . ?
B13 C40 B15 B18 3.9(17) . . . . ?
B13 C40 B14 B15 142.1(15) . . . . ?
B13 C40 B14 B18 101.6(15) . . . . ?
B13 C40 B14 B19 39.7(14) . . . . ?
B13 B12 B11 C39 98.5(16) . . . . ?
B13 B12 B11 C40 -34.7(14) . . . . ?
B13 B12 B11 B16 60.5(18) . . . . ?
B13 B12 B11 B15 1.1(19) . . . . ?
B13 B12 B20 C39 -135.9(15) . . . . ?
B13 B12 B20 B17 -102.4(16) . . . . ?
B13 B12 B20 B19 -38.6(15) . . . . ?
B13 B14 B18 B16 66.2(16) . . . . ?
B13 B14 B18 B15 101.7(14) . . . . ?
B13 B14 B18 B17 2.7(16) . . . . ?
B13 B14 B18 B19 -35.6(11) . . . . ?
B13 B14 B19 B17 102.1(14) . . . . ?
B13 B14 B19 B18 140.3(13) . . . . ?
B13 B14 B19 B20 38.6(14) . . . . ?
B13 B20 B19 B14 -38.8(14) . . . . ?
B13 B20 B19 B17 -138.9(15) . . . . ?
B13 B20 B19 B18 -102.9(16) . . . . ?
B4 C14 B5 C13 102.7(15) . . . . ?
B4 C14 B5 B6 143.6(16) . . . . ?
B4 C14 B5 B10 42.5(14) . . . . ?
B4 C14 B6 C13 7.9(19) . . . . ?
B4 C14 B6 B5 -34.1(15) . . . . ?
B4 C14 B6 B7 109.1(19) . . . . ?
B4 C14 B6 B9 67.5(19) . . . . ?
B4 C14 B7 B2 -2(2) . . . . ?
B4 C14 B7 B6 -104.0(19) . . . . ?
B4 C14 B7 B8 37.6(18) . . . . ?
B4 C14 B7 B9 -62(2) . . . . ?
B4 C14 B8 B2 -103.6(18) . . . . ?
B4 C14 B8 B3 -40.8(14) . . . . ?
B4 C14 B8 B7 -142.5(16) . . . . ?
B4 B5 B6 C14 32.5(15) . . . . ?
B4 B5 B6 C13 -97.9(16) . . . . ?
B4 B5 B6 B7 0(2) . . . . ?
B4 B5 B6 B9 -64.2(18) . . . . ?
B4 B5 B10 C13 135.5(16) . . . . ?
B4 B5 B10 B3 37.6(16) . . . . ?
B4 B5 B10 B1 101.9(18) . . . . ?
B4 B3 B1 C13 -2(2) . . . . ?
B4 B3 B1 B2 -101.0(16) . . . . ?
B4 B3 B1 B9 -64.4(18) . . . . ?
B4 B3 B1 B10 36.0(16) . . . . ?
B4 B3 B8 C14 39.5(13) . . . . ?
B4 B3 B8 B2 137.1(17) . . . . ?
B4 B3 B8 B7 99.0(16) . . . . ?
B4 B3 B10 C13 -100.4(17) . . . . ?
B4 B3 B10 B5 -36.3(15) . . . . ?
B4 B3 B10 B1 -138.4(17) . . . . ?
B12 C39 B16 B11 -40.1(13) . . . . ?
B12 C39 B16 B15 1.2(18) . . . . ?
B12 C39 B16 B17 105.8(15) . . . . ?
B12 C39 B16 B18 67.2(18) . . . . ?
B12 C39 B11 C40 38.5(12) . . . . ?
B12 C39 B11 B16 138.0(14) . . . . ?
B12 C39 B11 B15 100.7(13) . . . . ?
B12 C39 B17 B16 -102.7(16) . . . . ?
B12 C39 B17 B18 -65.3(17) . . . . ?
B12 C39 B17 B20 36.4(15) . . . . ?
B12 C39 B17 B19 -3.1(19) . . . . ?
B12 C39 B20 B13 -38.5(13) . . . . ?
B12 C39 B20 B17 -141.7(15) . . . . ?
B12 C39 B20 B19 -101.6(16) . . . . ?
B12 C40 B13 B14 139.1(16) . . . . ?
B12 C40 B13 B20 38.6(14) . . . . ?
B12 C40 B13 B19 99.6(15) . . . . ?
B12 C40 B11 C39 -39.4(13) . . . . ?
B12 C40 B11 B16 -102.3(15) . . . . ?
B12 C40 B11 B15 -139.9(14) . . . . ?
B12 C40 B15 B16 -1.3(17) . . . . ?
B12 C40 B15 B11 38.3(13) . . . . ?
B12 C40 B15 B14 -104.0(15) . . . . ?
B12 C40 B15 B18 -63.7(15) . . . . ?
B12 C40 B14 B13 -38.7(14) . . . . ?
B12 C40 B14 B15 103.3(16) . . . . ?
B12 C40 B14 B18 62.9(18) . . . . ?
B12 C40 B14 B19 1.0(19) . . . . ?
B12 B13 B14 C40 35.3(14) . . . . ?
B12 B13 B14 B15 1(2) . . . . ?
B12 B13 B14 B18 -63.2(17) . . . . ?
B12 B13 B14 B19 -98.7(16) . . . . ?
B12 B13 B20 C39 38.4(13) . . . . ?
B12 B13 B20 B17 99.5(15) . . . . ?
B12 B13 B20 B19 136.9(16) . . . . ?
B12 B13 B19 B14 99.9(14) . . . . ?
B12 B13 B19 B17 0(2) . . . . ?
B12 B13 B19 B18 63.6(18) . . . . ?
B12 B13 B19 B20 -37.4(14) . . . . ?
B12 B11 B15 C40 -34.2(12) . . . . ?
B12 B11 B15 B16 100.5(15) . . . . ?
B12 B11 B15 B14 -0.7(18) . . . . ?
B12 B11 B15 B18 63.2(17) . . . . ?
B12 B20 B19 B13 38.1(14) . . . . ?
B12 B20 B19 B14 -1(2) . . . . ?
B12 B20 B19 B17 -100.8(15) . . . . ?
B12 B20 B19 B18 -64.9(19) . . . . ?
B16 C39 B12 C40 -2.0(17) . . . . ?
B16 C39 B12 B13 -64.4(17) . . . . ?
B16 C39 B12 B11 38.8(12) . . . . ?
B16 C39 B12 B20 -104.4(15) . . . . ?
B16 C39 B11 C40 -99.6(14) . . . . ?
B16 C39 B11 B12 -138.0(14) . . . . ?
B16 C39 B11 B15 -37.3(13) . . . . ?
B16 C39 B17 B18 37.4(13) . . . . ?
B16 C39 B17 B20 139.1(16) . . . . ?
B16 C39 B17 B19 99.6(16) . . . . ?
B16 C39 B20 B13 64.6(18) . . . . ?
B16 C39 B20 B12 103.1(16) . . . . ?
B16 C39 B20 B17 -38.6(15) . . . . ?
B16 C39 B20 B19 2(2) . . . . ?
B16 B11 B15 C40 -134.7(15) . . . . ?
B16 B11 B15 B14 -101.3(16) . . . . ?
B16 B11 B15 B18 -37.3(14) . . . . ?
B16 B15 B14 C40 -96.7(15) . . . . ?
B16 B15 B14 B13 -63.4(19) . . . . ?
B16 B15 B14 B18 37.5(14) . . . . ?
B16 B15 B14 B19 0(2) . . . . ?
B16 B15 B18 B14 -138.1(16) . . . . ?
B16 B15 B18 B17 -36.8(14) . . . . ?
B16 B15 B18 B19 -100.1(15) . . . . ?
B16 B17 B18 B15 35.3(14) . . . . ?
B16 B17 B18 B14 97.9(15) . . . . ?
B16 B17 B18 B19 136.1(16) . . . . ?
B16 B17 B20 C39 37.0(13) . . . . ?
B16 B17 B20 B13 -59.9(16) . . . . ?
B16 B17 B20 B12 3.0(18) . . . . ?
B16 B17 B20 B19 -97.3(16) . . . . ?
B16 B17 B19 B13 65.3(18) . . . . ?
B16 B17 B19 B14 0.5(18) . . . . ?
B16 B17 B19 B18 -37.7(13) . . . . ?
B16 B17 B19 B20 102.5(16) . . . . ?
B16 B18 B19 B13 -61.3(19) . . . . ?
B16 B18 B19 B14 -97.9(17) . . . . ?
B16 B18 B19 B17 39.3(15) . . . . ?
B16 B18 B19 B20 3(2) . . . . ?
B11 C39 B12 C40 -40.8(12) . . . . ?
B11 C39 B12 B13 -103.2(15) . . . . ?
B11 C39 B12 B20 -143.2(14) . . . . ?
B11 C39 B16 B15 41.3(13) . . . . ?
B11 C39 B16 B17 145.9(15) . . . . ?
B11 C39 B16 B18 107.3(17) . . . . ?
B11 C39 B17 B16 -32.3(15) . . . . ?
B11 C39 B17 B18 5.1(18) . . . . ?
B11 C39 B17 B20 106.7(16) . . . . ?
B11 C39 B17 B19 67.2(17) . . . . ?
B11 C39 B20 B13 -2.2(19) . . . . ?
B11 C39 B20 B12 36.3(14) . . . . ?
B11 C39 B20 B17 -105.4(15) . . . . ?
B11 C39 B20 B19 -65.3(18) . . . . ?
B11 C40 B13 B12 -37.0(15) . . . . ?
B11 C40 B13 B14 102.2(16) . . . . ?
B11 C40 B13 B20 1.6(19) . . . . ?
B11 C40 B13 B19 62.6(17) . . . . ?
B11 C40 B12 C39 39.5(12) . . . . ?
B11 C40 B12 B13 141.9(16) . . . . ?
B11 C40 B12 B20 101.2(16) . . . . ?
B11 C40 B15 B16 -39.6(12) . . . . ?
B11 C40 B15 B14 -142.3(14) . . . . ?
B11 C40 B15 B18 -102.0(13) . . . . ?
B11 C40 B14 B13 -107.2(15) . . . . ?
B11 C40 B14 B15 34.9(13) . . . . ?
B11 C40 B14 B18 -5.5(18) . . . . ?
B11 C40 B14 B19 -67.4(17) . . . . ?
B11 B12 B20 C39 -32.3(12) . . . . ?
B11 B12 B20 B13 103.7(15) . . . . ?
B11 B12 B20 B17 1.3(18) . . . . ?
B11 B12 B20 B19 65.1(17) . . . . ?
B11 B16 B15 C40 38.8(12) . . . . ?
B11 B16 B15 B14 100.5(16) . . . . ?
B11 B16 B15 B18 138.2(15) . . . . ?
B11 B16 B17 C39 30.0(13) . . . . ?
B11 B16 B17 B18 -106.8(17) . . . . ?
B11 B16 B17 B20 -6.3(18) . . . . ?
B11 B16 B17 B19 -68.5(16) . . . . ?
B11 B16 B18 B15 -40.3(15) . . . . ?
B11 B16 B18 B14 -3.7(19) . . . . ?
B11 B16 B18 B17 98.5(17) . . . . ?
B11 B16 B18 B19 59(2) . . . . ?
B11 B15 B14 C40 -33.2(13) . . . . ?
B11 B15 B14 B13 0.1(19) . . . . ?
B11 B15 B14 B18 101.0(14) . . . . ?
B11 B15 B14 B19 63.3(17) . . . . ?
B11 B15 B18 B16 37.4(13) . . . . ?
B11 B15 B18 B14 -100.8(15) . . . . ?
B11 B15 B18 B17 0.6(18) . . . . ?
B11 B15 B18 B19 -62.8(16) . . . . ?
B15 C40 B13 B12 -104.0(16) . . . . ?
B15 C40 B13 B14 35.1(13) . . . . ?
B15 C40 B13 B20 -65.5(17) . . . . ?
B15 C40 B13 B19 -4.5(18) . . . . ?
B15 C40 B12 C39 2.0(16) . . . . ?
B15 C40 B12 B13 104.4(15) . . . . ?
B15 C40 B12 B11 -37.5(12) . . . . ?
B15 C40 B12 B20 63.7(17) . . . . ?
B15 C40 B11 C39 100.5(13) . . . . ?
B15 C40 B11 B12 139.9(14) . . . . ?
B15 C40 B11 B16 37.6(12) . . . . ?
B15 C40 B14 B13 -142.1(15) . . . . ?
B15 C40 B14 B18 -40.5(12) . . . . ?
B15 C40 B14 B19 -102.4(15) . . . . ?
B15 B16 B11 C39 -135.3(14) . . . . ?
B15 B16 B11 C40 -39.6(13) . . . . ?
B15 B16 B11 B12 -98.6(14) . . . . ?
B15 B16 B17 C39 97.8(16) . . . . ?
B15 B16 B17 B18 -39.0(15) . . . . ?
B15 B16 B17 B20 61.5(18) . . . . ?
B15 B16 B17 B19 -0.7(19) . . . . ?
B15 B16 B18 B14 36.6(14) . . . . ?
B15 B16 B18 B17 138.8(16) . . . . ?
B15 B16 B18 B19 99.6(17) . . . . ?
B15 B14 B18 B16 -35.6(13) . . . . ?
B15 B14 B18 B17 -99.0(14) . . . . ?
B15 B14 B18 B19 -137.3(14) . . . . ?
B15 B14 B19 B13 -102.3(15) . . . . ?
B15 B14 B19 B17 -0.2(19) . . . . ?
B15 B14 B19 B18 37.9(13) . . . . ?
B15 B14 B19 B20 -64(2) . . . . ?
B15 B18 B19 B13 -1.1(18) . . . . ?
B15 B18 B19 B14 -37.7(12) . . . . ?
B15 B18 B19 B17 99.5(14) . . . . ?
B15 B18 B19 B20 63.6(18) . . . . ?
B14 C40 B13 B12 -139.1(16) . . . . ?
B14 C40 B13 B20 -100.5(16) . . . . ?
B14 C40 B13 B19 -39.6(13) . . . . ?
B14 C40 B12 C39 -63.2(16) . . . . ?
B14 C40 B12 B13 39.2(15) . . . . ?
B14 C40 B12 B11 -102.7(16) . . . . ?
B14 C40 B12 B20 -1(2) . . . . ?
B14 C40 B11 C39 66.1(16) . . . . ?
B14 C40 B11 B12 105.5(15) . . . . ?
B14 C40 B11 B16 3.2(18) . . . . ?
B14 C40 B11 B15 -34.4(13) . . . . ?
B14 C40 B15 B16 102.7(15) . . . . ?
B14 C40 B15 B11 142.3(14) . . . . ?
B14 C40 B15 B18 40.3(13) . . . . ?
B14 B13 B12 C39 60.3(18) . . . . ?
B14 B13 B12 C40 -35.9(14) . . . . ?
B14 B13 B12 B11 -1(2) . . . . ?
B14 B13 B12 B20 99.1(16) . . . . ?
B14 B13 B20 C39 -61.2(15) . . . . ?
B14 B13 B20 B12 -99.6(14) . . . . ?
B14 B13 B20 B17 -0.1(16) . . . . ?
B14 B13 B20 B19 37.2(13) . . . . ?
B14 B13 B19 B17 -100.3(16) . . . . ?
B14 B13 B19 B18 -36.2(13) . . . . ?
B14 B13 B19 B20 -137.3(14) . . . . ?
B14 B15 B18 B16 138.1(16) . . . . ?
B14 B15 B18 B17 101.4(15) . . . . ?
B14 B15 B18 B19 38.0(14) . . . . ?
B14 B18 B19 B13 36.6(13) . . . . ?
B14 B18 B19 B17 137.2(14) . . . . ?
B14 B18 B19 B20 101.3(16) . . . . ?
B3 B2 B7 C14 1(2) . . . . ?
B3 B2 B7 B6 62.3(19) . . . . ?
B3 B2 B7 B8 -37.9(16) . . . . ?
B3 B2 B7 B9 98.8(17) . . . . ?
B3 B2 B1 C13 -100.9(16) . . . . ?
B3 B2 B1 B9 -139.4(16) . . . . ?
B3 B2 B1 B10 -39.0(16) . . . . ?
B3 B2 B8 C14 99.4(18) . . . . ?
B3 B2 B8 B4 38.8(16) . . . . ?
B3 B2 B8 B7 137.0(17) . . . . ?
B3 B2 B9 C13 -4(2) . . . . ?
B3 B2 B9 B6 -66(2) . . . . ?
B3 B2 B9 B7 -101.3(16) . . . . ?
B3 B2 B9 B1 35.0(14) . . . . ?
B3 B4 B8 C14 -133.6(17) . . . . ?
B3 B4 B8 B2 -38.7(16) . . . . ?
B3 B4 B8 B7 -101.5(18) . . . . ?
B3 B4 B10 C13 100.5(16) . . . . ?
B3 B4 B10 B5 140.0(17) . . . . ?
B3 B4 B10 B1 37.7(16) . . . . ?
B3 B1 B9 C13 98.3(16) . . . . ?
B3 B1 B9 B2 -37.5(14) . . . . ?
B3 B1 B9 B6 64.1(18) . . . . ?
B3 B1 B9 B7 2(2) . . . . ?
B3 B1 B10 C13 -136.8(16) . . . . ?
B3 B1 B10 B5 -102.8(18) . . . . ?
B3 B1 B10 B4 -38.8(16) . . . . ?
B17 C39 B12 C40 65.4(16) . . . . ?
B17 C39 B12 B13 3.0(19) . . . . ?
B17 C39 B12 B11 106.2(15) . . . . ?
B17 C39 B12 B20 -37.0(14) . . . . ?
B17 C39 B16 B11 -145.9(15) . . . . ?
B17 C39 B16 B15 -104.6(16) . . . . ?
B17 C39 B16 B18 -38.6(15) . . . . ?
B17 C39 B11 C40 -66.9(17) . . . . ?
B17 C39 B11 B12 -105.3(15) . . . . ?
B17 C39 B11 B16 32.7(14) . . . . ?
B17 C39 B11 B15 -4.6(18) . . . . ?
B17 C39 B20 B13 103.2(16) . . . . ?
B17 C39 B20 B12 141.7(15) . . . . ?
B17 C39 B20 B19 40.1(14) . . . . ?
B17 B16 B11 C39 -29.8(12) . . . . ?
B17 B16 B11 C40 65.9(16) . . . . ?
B17 B16 B11 B12 7.0(18) . . . . ?
B17 B16 B11 B15 105.5(16) . . . . ?
B17 B16 B15 C40 -61.1(17) . . . . ?
B17 B16 B15 B11 -99.9(16) . . . . ?
B17 B16 B15 B14 1(2) . . . . ?
B17 B16 B15 B18 38.3(14) . . . . ?
B17 B16 B18 B15 -138.8(16) . . . . ?
B17 B16 B18 B14 -102.2(15) . . . . ?
B17 B16 B18 B19 -39.2(15) . . . . ?
B17 B18 B19 B13 -100.6(15) . . . . ?
B17 B18 B19 B14 -137.2(14) . . . . ?
B17 B18 B19 B20 -36.0(15) . . . . ?
B17 B20 B19 B13 138.9(15) . . . . ?
B17 B20 B19 B14 100.1(17) . . . . ?
B17 B20 B19 B18 35.9(15) . . . . ?
B18 B16 B11 C39 -95.3(16) . . . . ?
B18 B16 B11 C40 0.4(19) . . . . ?
B18 B16 B11 B12 -58.5(18) . . . . ?
B18 B16 B11 B15 40.0(14) . . . . ?
B18 B16 B15 C40 -99.4(14) . . . . ?
B18 B16 B15 B11 -138.2(15) . . . . ?
B18 B16 B15 B14 -37.7(14) . . . . ?
B18 B16 B17 C39 136.8(16) . . . . ?
B18 B16 B17 B20 100.6(16) . . . . ?
B18 B16 B17 B19 38.3(14) . . . . ?
B18 B15 B14 C40 -134.2(14) . . . . ?
B18 B15 B14 B13 -100.9(16) . . . . ?
B18 B15 B14 B19 -37.7(13) . . . . ?
B18 B14 B19 B13 -140.3(13) . . . . ?
B18 B14 B19 B17 -38.1(13) . . . . ?
B18 B14 B19 B20 -101.7(16) . . . . ?
B18 B17 B20 C39 98.8(15) . . . . ?
B18 B17 B20 B13 1.8(17) . . . . ?
B18 B17 B20 B12 64.8(16) . . . . ?
B18 B17 B20 B19 -35.6(13) . . . . ?
B18 B17 B19 B13 103.0(17) . . . . ?
B18 B17 B19 B14 38.3(14) . . . . ?
B18 B17 B19 B20 140.2(16) . . . . ?
B20 C39 B12 C40 102.4(14) . . . . ?
B20 C39 B12 B13 39.9(14) . . . . ?
B20 C39 B12 B11 143.2(14) . . . . ?
B20 C39 B16 B11 -106.9(16) . . . . ?
B20 C39 B16 B15 -65.5(18) . . . . ?
B20 C39 B16 B17 39.1(15) . . . . ?
B20 C39 B16 B18 0(2) . . . . ?
B20 C39 B11 C40 3.0(17) . . . . ?
B20 C39 B11 B12 -35.4(13) . . . . ?
B20 C39 B11 B16 102.6(15) . . . . ?
B20 C39 B11 B15 65.3(17) . . . . ?
B20 C39 B17 B16 -139.1(16) . . . . ?
B20 C39 B17 B18 -101.6(15) . . . . ?
B20 C39 B17 B19 -39.5(14) . . . . ?
B20 B13 B12 C39 -38.8(13) . . . . ?
B20 B13 B12 C40 -135.0(16) . . . . ?
B20 B13 B12 B11 -100.2(16) . . . . ?
B20 B13 B14 C40 96.9(14) . . . . ?
B20 B13 B14 B15 62.2(17) . . . . ?
B20 B13 B14 B18 -1.6(16) . . . . ?
B20 B13 B14 B19 -37.1(13) . . . . ?
B20 B13 B19 B14 137.3(14) . . . . ?
B20 B13 B19 B17 37.0(13) . . . . ?
B20 B13 B19 B18 101.1(15) . . . . ?
B20 B12 B11 C39 32.8(12) . . . . ?
B20 B12 B11 C40 -100.3(15) . . . . ?
B20 B12 B11 B16 -5.1(18) . . . . ?
B20 B12 B11 B15 -64.5(16) . . . . ?
B20 B17 B18 B16 -100.7(16) . . . . ?
B20 B17 B18 B15 -65.4(16) . . . . ?
B20 B17 B18 B14 -2.8(16) . . . . ?
B20 B17 B18 B19 35.5(12) . . . . ?
B20 B17 B19 B13 -37.2(14) . . . . ?
B20 B17 B19 B14 -101.9(15) . . . . ?
B20 B17 B19 B18 -140.2(16) . . . . ?
B7 C14 B5 C13 -5(2) . . . . ?
B7 C14 B5 B6 36.1(17) . . . . ?
B7 C14 B5 B4 -108(2) . . . . ?
B7 C14 B5 B10 -65(2) . . . . ?
B7 C14 B6 C13 -101.2(15) . . . . ?
B7 C14 B6 B5 -143.2(17) . . . . ?
B7 C14 B6 B9 -41.7(15) . . . . ?
B7 C14 B4 B5 105.3(18) . . . . ?
B7 C14 B4 B3 2(2) . . . . ?
B7 C14 B4 B8 -37.9(17) . . . . ?
B7 C14 B4 B10 63(2) . . . . ?
B7 C14 B8 B2 38.9(16) . . . . ?
B7 C14 B8 B4 142.5(16) . . . . ?
B7 C14 B8 B3 101.7(16) . . . . ?
B7 B2 B3 B4 0(2) . . . . ?
B7 B2 B3 B1 -98.9(17) . . . . ?
B7 B2 B3 B8 38.4(15) . . . . ?
B7 B2 B3 B10 -61(2) . . . . ?
B7 B2 B1 C13 0(2) . . . . ?
B7 B2 B1 B3 100.4(17) . . . . ?
B7 B2 B1 B9 -39.0(15) . . . . ?
B7 B2 B1 B10 61(2) . . . . ?
B7 B2 B8 C14 -37.6(15) . . . . ?
B7 B2 B8 B4 -98.3(17) . . . . ?
B7 B2 B8 B3 -137.0(17) . . . . ?
B7 B2 B9 C13 97.0(16) . . . . ?
B7 B2 B9 B6 35.5(16) . . . . ?
B7 B2 B9 B1 136.2(16) . . . . ?
B7 B6 B9 C13 -136.6(16) . . . . ?
B7 B6 B9 B2 -36.5(17) . . . . ?
B7 B6 B9 B1 -101.9(17) . . . . ?
B19 B13 B12 C39 -1.4(19) . . . . ?
B19 B13 B12 C40 -97.6(16) . . . . ?
B19 B13 B12 B11 -62.8(18) . . . . ?
B19 B13 B12 B20 37.4(14) . . . . ?
B19 B13 B14 C40 134.1(15) . . . . ?
B19 B13 B14 B15 99.3(16) . . . . ?
B19 B13 B14 B18 35.5(12) . . . . ?
B19 B13 B20 C39 -98.5(15) . . . . ?
B19 B13 B20 B12 -136.9(16) . . . . ?
B19 B13 B20 B17 -37.3(13) . . . . ?
B19 B14 B18 B16 101.8(14) . . . . ?
B19 B14 B18 B15 137.3(14) . . . . ?
B19 B14 B18 B17 38.3(12) . . . . ?
B19 B17 B18 B16 -136.1(16) . . . . ?
B19 B17 B18 B15 -100.8(15) . . . . ?
B19 B17 B18 B14 -38.3(12) . . . . ?
B19 B17 B20 C39 134.3(16) . . . . ?
B19 B17 B20 B13 37.4(13) . . . . ?
B19 B17 B20 B12 100.4(16) . . . . ?
B1 C13 B5 C14 -65.3(18) . . . . ?
B1 C13 B5 B6 -106.0(16) . . . . ?
B1 C13 B5 B4 -4(2) . . . . ?
B1 C13 B5 B10 35.1(16) . . . . ?
B1 C13 B6 C14 62.0(17) . . . . ?
B1 C13 B6 B5 104.2(15) . . . . ?
B1 C13 B6 B7 1.6(18) . . . . ?
B1 C13 B6 B9 -37.0(14) . . . . ?
B1 C13 B9 B2 40.3(15) . . . . ?
B1 C13 B9 B6 141.0(14) . . . . ?
B1 C13 B9 B7 103.8(17) . . . . ?
B1 C13 B10 B5 -142.9(16) . . . . ?
B1 C13 B10 B4 -103.8(18) . . . . ?
B1 C13 B10 B3 -38.2(14) . . . . ?
B1 B2 B3 B4 99.2(18) . . . . ?
B1 B2 B3 B8 137.3(17) . . . . ?
B1 B2 B3 B10 38.0(15) . . . . ?
B1 B2 B7 C14 -60(2) . . . . ?
B1 B2 B7 B6 1(2) . . . . ?
B1 B2 B7 B8 -98.7(19) . . . . ?
B1 B2 B7 B9 37.9(15) . . . . ?
B1 B2 B8 C14 63(2) . . . . ?
B1 B2 B8 B4 2(2) . . . . ?
B1 B2 B8 B3 -36.6(16) . . . . ?
B1 B2 B8 B7 100.4(18) . . . . ?
B1 B2 B9 C13 -39.2(14) . . . . ?
B1 B2 B9 B6 -100.8(17) . . . . ?
B1 B2 B9 B7 -136.2(16) . . . . ?
B1 B3 B8 C14 -59.4(18) . . . . ?
B1 B3 B8 B2 38.2(14) . . . . ?
B1 B3 B8 B4 -98.9(17) . . . . ?
B1 B3 B8 B7 0.1(19) . . . . ?
B1 B3 B10 C13 38.0(15) . . . . ?
B1 B3 B10 B5 102.1(18) . . . . ?
B1 B3 B10 B4 138.4(17) . . . . ?
B8 C14 B5 C13 66.9(17) . . . . ?
B8 C14 B5 B6 107.9(16) . . . . ?
B8 C14 B5 B4 -35.8(15) . . . . ?
B8 C14 B5 B10 6.8(19) . . . . ?
B8 C14 B6 C13 -62.8(18) . . . . ?
B8 C14 B6 B5 -104.8(18) . . . . ?
B8 C14 B6 B7 38.4(17) . . . . ?
B8 C14 B6 B9 -3(2) . . . . ?
B8 C14 B4 B5 143.3(16) . . . . ?
B8 C14 B4 B3 39.8(16) . . . . ?
B8 C14 B4 B10 101.1(18) . . . . ?
B8 C14 B7 B2 -39.3(16) . . . . ?
B8 C14 B7 B6 -141.6(18) . . . . ?
B8 C14 B7 B9 -99.8(19) . . . . ?
B8 B2 B3 B4 -38.1(15) . . . . ?
B8 B2 B3 B1 -137.3(17) . . . . ?
B8 B2 B3 B10 -99.3(17) . . . . ?
B8 B2 B7 C14 38.7(15) . . . . ?
B8 B2 B7 B6 100.2(17) . . . . ?
B8 B2 B7 B9 136.6(17) . . . . ?
B8 B2 B1 C13 -64(2) . . . . ?
B8 B2 B1 B3 37.3(16) . . . . ?
B8 B2 B1 B9 -102.2(17) . . . . ?
B8 B2 B1 B10 -2(2) . . . . ?
B8 B2 B9 C13 58(2) . . . . ?
B8 B2 B9 B6 -3(2) . . . . ?
B8 B2 B9 B7 -39.0(16) . . . . ?
B8 B2 B9 B1 97.3(19) . . . . ?
B8 B4 B3 B2 38.1(15) . . . . ?
B8 B4 B3 B1 101.4(17) . . . . ?
B8 B4 B3 B10 138.0(17) . . . . ?
B8 B4 B10 C13 63.5(19) . . . . ?
B8 B4 B10 B5 103.1(17) . . . . ?
B8 B4 B10 B3 -36.9(15) . . . . ?
B8 B4 B10 B1 1(2) . . . . ?
B8 B3 B1 C13 61.2(18) . . . . ?
B8 B3 B1 B2 -38.0(14) . . . . ?
B8 B3 B1 B9 -1(2) . . . . ?
B8 B3 B1 B10 99.0(17) . . . . ?
B8 B3 B10 C13 -63.3(18) . . . . ?
B8 B3 B10 B5 1(2) . . . . ?
B8 B3 B10 B4 37.2(15) . . . . ?
B8 B3 B10 B1 -101.2(17) . . . . ?
B8 B7 B9 C13 -64.5(19) . . . . ?
B8 B7 B9 B2 38.1(15) . . . . ?
B8 B7 B9 B6 -101.6(16) . . . . ?
B8 B7 B9 B1 -2.1(19) . . . . ?
B9 C13 B5 C14 2(2) . . . . ?
B9 C13 B5 B6 -38.5(15) . . . . ?
B9 C13 B5 B4 63(2) . . . . ?
B9 C13 B5 B10 102.6(18) . . . . ?
B9 C13 B6 C14 99.0(14) . . . . ?
B9 C13 B6 B5 141.2(14) . . . . ?
B9 C13 B6 B7 38.6(14) . . . . ?
B9 C13 B1 B2 -38.8(15) . . . . ?
B9 C13 B1 B3 -103.4(16) . . . . ?
B9 C13 B1 B10 -141.9(16) . . . . ?
B9 C13 B10 B5 -107.2(16) . . . . ?
B9 C13 B10 B4 -68.1(19) . . . . ?
B9 C13 B10 B3 -2(2) . . . . ?
B9 C13 B10 B1 35.7(15) . . . . ?
B9 B2 B3 B4 64(2) . . . . ?
B9 B2 B3 B1 -35.2(15) . . . . ?
B9 B2 B3 B8 102.1(17) . . . . ?
B9 B2 B3 B10 3(2) . . . . ?
B9 B2 B7 C14 -98.0(17) . . . . ?
B9 B2 B7 B6 -36.5(15) . . . . ?
B9 B2 B7 B8 -136.6(17) . . . . ?
B9 B2 B1 C13 38.5(14) . . . . ?
B9 B2 B1 B3 139.4(16) . . . . ?
B9 B2 B1 B10 100.5(18) . . . . ?
B9 B2 B8 C14 2(2) . . . . ?
B9 B2 B8 B4 -59(2) . . . . ?
B9 B2 B8 B3 -97.9(19) . . . . ?
B9 B2 B8 B7 39.1(18) . . . . ?
B9 B6 B7 C14 132.3(18) . . . . ?
B9 B6 B7 B2 35.4(15) . . . . ?
B9 B6 B7 B8 98.6(17) . . . . ?
B9 B7 B8 C14 97.6(17) . . . . ?
B9 B7 B8 B2 -37.4(14) . . . . ?
B9 B7 B8 B4 65.0(18) . . . . ?
B9 B7 B8 B3 1.2(19) . . . . ?
B9 B1 B10 C13 -33.9(14) . . . . ?
B9 B1 B10 B5 0(2) . . . . ?
B9 B1 B10 B4 64(2) . . . . ?
B9 B1 B10 B3 102.9(16) . . . . ?
B10 C13 B5 C14 -100.4(15) . . . . ?
B10 C13 B5 B6 -141.1(15) . . . . ?
B10 C13 B5 B4 -39.4(16) . . . . ?
B10 C13 B6 C14 -5.8(17) . . . . ?
B10 C13 B6 B5 36.4(13) . . . . ?
B10 C13 B6 B7 -66.2(17) . . . . ?
B10 C13 B6 B9 -104.8(16) . . . . ?
B10 C13 B1 B2 103.2(18) . . . . ?
B10 C13 B1 B3 38.6(15) . . . . ?
B10 C13 B1 B9 141.9(16) . . . . ?
B10 C13 B9 B2 4(2) . . . . ?
B10 C13 B9 B6 105.1(16) . . . . ?
B10 C13 B9 B7 68(2) . . . . ?
B10 C13 B9 B1 -36.0(15) . . . . ?
B10 B5 B6 C14 96.3(16) . . . . ?
B10 B5 B6 C13 -34.1(14) . . . . ?
B10 B5 B6 B7 63.7(18) . . . . ?
B10 B5 B6 B9 -0.4(18) . . . . ?
B10 B5 B4 C14 -131.2(16) . . . . ?
B10 B5 B4 B3 -35.6(15) . . . . ?
B10 B5 B4 B8 -98.5(17) . . . . ?
B10 B4 B3 B2 -99.9(18) . . . . ?
B10 B4 B3 B1 -36.6(15) . . . . ?
B10 B4 B3 B8 -138.0(17) . . . . ?
B10 B4 B8 C14 -96.7(17) . . . . ?
B10 B4 B8 B2 -2(2) . . . . ?
B10 B4 B8 B3 36.9(16) . . . . ?
B10 B4 B8 B7 -64.6(19) . . . . ?
B10 B3 B1 C13 -37.7(14) . . . . ?
B10 B3 B1 B2 -137.0(17) . . . . ?
B10 B3 B1 B9 -100.4(17) . . . . ?
B10 B3 B8 C14 3.2(19) . . . . ?
B10 B3 B8 B2 100.8(17) . . . . ?
B10 B3 B8 B4 -36.4(14) . . . . ?
B10 B3 B8 B7 62.7(18) . . . . ?
B10 B1 B9 C13 33.8(14) . . . . ?
B10 B1 B9 B2 -102.0(16) . . . . ?
B10 B1 B9 B6 -0.4(19) . . . . ?
B10 B1 B9 B7 -62.3(19) . . . . ?

loop_
_smtbx_masks_void_nr
_smtbx_masks_void_average_x
_smtbx_masks_void_average_y
_smtbx_masks_void_average_z
_smtbx_masks_void_volume
_smtbx_masks_void_count_electrons
_smtbx_masks_void_content
1 -0.252 0.000 0.000 843.9 97.6 ?
2 -0.389 0.500 0.500 843.9 97.6 ?
